data_4331098
loop_
_publ_author_name
'Takayuki Nakajima'
'Keiko Seto'
'Fumihiro Horikawa'
'Isao Shimizu'
'Andreas Scheurer'
'Bunsho Kure'
'Takashi Kajiwara'
'Tomoaki Tanase'
'Masahiro Mikuriya'

_publ_section_title
;
 Wheel-Shaped Icosanuclear Homo- and Heterometallic Complexes of NiII,
 CoII, and CuII Ions Supported by Unsymmetrical Aminoalcohol Ligands
;
_journal_name_full 'Inorganic Chemistry'
_journal_page_first 12503
_journal_page_last 12510
_journal_paper_doi 10.1021/ic3019106
_journal_volume 51
_journal_year 2012
_chemical_formula_moiety 'C184 H292 Co10.52 N14 Ni9.48 O77'
_chemical_formula_sum 'C184 H292 Co10.52 N14 Ni9.48 O77'
_chemical_formula_weight 5108.83
_space_group_IT_number 86
_symmetry_cell_setting tetragonal
_symmetry_Int_Tables_number 86
_symmetry_space_group_name_Hall '-P 4bc'
_symmetry_space_group_name_H-M 'P 42/n :2'
_atom_sites_solution_hydrogens geom
_atom_sites_solution_primary direct
_atom_sites_solution_secondary difmap
_cell_angle_alpha 90.0000
_cell_angle_beta 90.0000
_cell_angle_gamma 90.0000
_cell_formula_units_Z 2
_cell_length_a 22.724(11)
_cell_length_b 22.724(11)
_cell_length_c 22.778(12)
_cell_measurement_reflns_used 37334
_cell_measurement_temperature 153
_cell_measurement_theta_max 27.50
_cell_measurement_theta_min 3.10
_cell_volume 11762(10)
_computing_cell_refinement 'CrystalClear-SM Expert 2.0 r6'
_computing_data_collection 'CrystalClear-SM Expert 2.0 r6 (Rigaku, 2010)'
_computing_data_reduction 'CrystalClear-SM Expert 2.0 r6'
_computing_molecular_graphics 'CrystalStructure 4.0'
_computing_publication_material 'CrystalStructure 4.0 (Rigaku, 2010)'
_computing_structure_refinement 'SHELXL97 (Sheldrick, 2008)'
_computing_structure_solution 'Il Milione (Burla, et al., 2007)'
_diffrn_ambient_temperature 153
_diffrn_detector_area_resol_mean 7.111
_diffrn_measured_fraction_theta_full 0.993
_diffrn_measured_fraction_theta_max 0.993
_diffrn_measurement_device_type 'Rigaku Saturn724+'
_diffrn_measurement_method \w
_diffrn_radiation_type 'Mo K\a'
_diffrn_radiation_wavelength 0.71075
_diffrn_reflns_limit_h_max 29
_diffrn_reflns_limit_h_min 0
_diffrn_reflns_limit_k_max 29
_diffrn_reflns_limit_k_min 0
_diffrn_reflns_limit_l_max 29
_diffrn_reflns_limit_l_min 0
_diffrn_reflns_number 13509
_diffrn_reflns_theta_full 27.56
_diffrn_reflns_theta_max 27.55
_diffrn_standards_number 0
_exptl_absorpt_coefficient_mu 1.541
_exptl_absorpt_correction_T_max 0.713
_exptl_absorpt_correction_T_min 0.606
_exptl_absorpt_correction_type multi-scan
_exptl_absorpt_process_details 'REQAB (Rigaku, 1998)'
_exptl_crystal_colour palepurple
_exptl_crystal_density_diffrn 1.442
_exptl_crystal_description block
_exptl_crystal_F_000 5318.96
_exptl_crystal_size_max 0.300
_exptl_crystal_size_mid 0.300
_exptl_crystal_size_min 0.220
_platon_squeeze_details
;
;
_refine_diff_density_max 2.580
_refine_diff_density_min -0.950
_refine_ls_extinction_method none
_refine_ls_goodness_of_fit_ref 1.072
_refine_ls_hydrogen_treatment constr
_refine_ls_number_parameters 623
_refine_ls_number_reflns 13509
_refine_ls_number_restraints 1
_refine_ls_R_factor_gt 0.0664
_refine_ls_shift/su_max 0.002
_refine_ls_structure_factor_coef Fsqd
_refine_ls_weighting_details 'w = 1/[\s^2^(Fo^2^)+(0.1486P)^2^+5.1339P] where P=(Fo^2^+2Fc^2^)/3'
_refine_ls_weighting_scheme calc
_refine_ls_wR_factor_ref 0.2065
_reflns_number_gt 11866
_reflns_number_total 13509
_reflns_threshold_expression F^2^>2.0\s(F^2^)
_cod_data_source_file ic3019106_si_002_4.cif
_cod_data_source_block (CoNi)20(3)
_cod_original_cell_volume 11762(11)
_cod_original_sg_symbol_H-M 'P 42/n'
_cod_database_code 4331098

loop_
_symmetry_equiv_pos_site_id
_symmetry_equiv_pos_as_xyz
1 +X,+Y,+Z
2 -Y,1/2+X,1/2+Z
3 1/2-X,1/2-Y,+Z
4 1/2+Y,-X,1/2+Z
5 -X,-Y,-Z
6 +Y,1/2-X,1/2-Z
7 1/2+X,1/2+Y,-Z
8 1/2-Y,+X,1/2-Z

loop_
_atom_site_label
_atom_site_type_symbol
_atom_site_fract_x
_atom_site_fract_y
_atom_site_fract_z
_atom_site_U_iso_or_equiv
_atom_site_adp_type
_atom_site_occupancy
_atom_site_symmetry_multiplicity
_atom_site_calc_flag
_atom_site_refinement_flags
Ni1 Ni 0.876763(17) 0.515101(16) 0.250100(17) 0.03286(13) Uani 0.4200 8 d .
Ni2 Ni 0.866505(17) 0.456758(17) 0.381508(19) 0.03567(13) Uani 0.2400 8 d .
Ni3 Ni 0.762766(16) 0.517201(16) 0.317647(17) 0.03245(13) Uani 0.7600 8 d .
Ni4 Ni 0.736259(16) 0.470857(17) 0.437251(17) 0.03410(13) Uani 0.6900 8 d .
Ni5 Ni 0.640017(17) 0.546411(18) 0.259850(19) 0.03630(13) Uani 0.2600 8 d .
Co1 Co 0.876763(17) 0.515101(16) 0.250100(17) 0.03286(13) Uani 0.5800 8 d .
Co2 Co 0.866505(17) 0.456758(17) 0.381508(19) 0.03567(13) Uani 0.7600 8 d .
Co3 Co 0.762766(16) 0.517201(16) 0.317647(17) 0.03245(13) Uani 0.2400 8 d .
Co4 Co 0.736259(16) 0.470857(17) 0.437251(17) 0.03410(13) Uani 0.3100 8 d .
Co5 Co 0.640017(17) 0.546411(18) 0.259850(19) 0.03630(13) Uani 0.7400 8 d .
O1 O 0.82904(9) 0.45730(8) 0.30016(9) 0.0338(4) Uani 1.0 8 d .
O2 O 0.92858(10) 0.56610(9) 0.20273(10) 0.0378(5) Uani 1.0 8 d .
O3 O 0.80258(9) 0.51710(8) 0.40073(9) 0.0345(5) Uani 1.0 8 d .
O4 O 0.67238(10) 0.41902(10) 0.47690(10) 0.0438(5) Uani 1.0 8 d .
O5 O 0.92268(9) 0.51912(9) 0.33255(10) 0.0359(5) Uani 1.0 8 d .
O6 O 0.98013(11) 0.59725(10) 0.31650(10) 0.0448(5) Uani 1.0 8 d .
O7 O 0.82197(9) 0.57970(9) 0.28900(9) 0.0353(5) Uani 1.0 8 d .
O8 O 0.87267(10) 0.66125(9) 0.27273(11) 0.0420(5) Uani 1.0 8 d .
O9 O 0.81113(10) 0.51197(10) 0.18414(10) 0.0398(5) Uani 1.0 8 d .
O10 O 0.72700(9) 0.52010(9) 0.23412(9) 0.0364(5) Uani 1.0 8 d .
O11 O 0.93313(11) 0.39286(11) 0.37998(12) 0.0498(6) Uani 1.0 8 d .
O12 O 0.91893(11) 0.44666(12) 0.45870(12) 0.0505(6) Uani 1.0 8 d .
O13 O 0.79762(9) 0.40310(9) 0.42500(10) 0.0393(5) Uani 1.0 8 d .
O14 O 0.73962(12) 0.33236(11) 0.45948(12) 0.0539(7) Uani 1.0 8 d .
O15 O 0.71213(9) 0.44973(9) 0.34995(9) 0.0361(5) Uani 1.0 8 d .
O16 O 0.63351(10) 0.46099(10) 0.29215(10) 0.0411(5) Uani 1.0 8 d .
O17 O 0.69409(9) 0.57069(9) 0.33959(10) 0.0358(5) Uani 1.0 8 d .
O18 O 0.68090(10) 0.54262(10) 0.43321(10) 0.0405(5) Uani 1.0 8 d .
O19 O 1.1652(4) 0.5023(4) 0.0683(4) 0.159(3) Uiso 1.0 8 d .
O20 O 0.2500 0.2500 0.1684(10) 0.150(7) Uiso 0.5000 4 d .
N1 N 0.92672(11) 0.44673(11) 0.20672(12) 0.0367(6) Uani 1.0 8 d .
N2 N 0.75517(11) 0.49265(12) 0.52570(12) 0.0398(6) Uani 1.0 8 d .
N3 N 0.7500 0.2500 0.6911(10) 0.248(9) Uiso 1.0 4 d .
N4 N 0.6860(4) 0.3909(4) 0.0632(4) 0.154(3) Uiso 1.0 8 d .
C1 C 0.81179(13) 0.40289(13) 0.27387(15) 0.0393(7) Uani 1.0 8 d .
C2 C 0.86355(15) 0.36669(14) 0.25086(15) 0.0416(7) Uani 1.0 8 d .
C3 C 0.89295(14) 0.39225(13) 0.19627(14) 0.0393(7) Uani 1.0 8 d .
C4 C 0.96297(14) 0.53737(14) 0.16009(15) 0.0402(7) Uani 1.0 8 d .
C5 C 0.93924(14) 0.47618(13) 0.14969(14) 0.0385(7) Uani 1.0 8 d .
C6 C 0.98224(14) 0.43587(14) 0.24118(14) 0.0393(7) Uani 1.0 8 d .
C7 C 1.02712(14) 0.39571(15) 0.21273(15) 0.0418(7) Uani 1.0 8 d .
C8 C 1.06873(15) 0.41656(17) 0.17364(17) 0.0495(8) Uani 1.0 8 d .
C9 C 1.11080(17) 0.38026(19) 0.1493(2) 0.0579(10) Uani 1.0 8 d .
C10 C 1.11167(17) 0.3215(2) 0.1631(2) 0.0605(10) Uani 1.0 8 d .
C11 C 1.07037(18) 0.29918(18) 0.2017(2) 0.0605(10) Uani 1.0 8 d .
C12 C 1.02835(16) 0.33639(17) 0.22611(18) 0.0500(8) Uani 1.0 8 d .
C13 C 0.81848(14) 0.57173(13) 0.42720(14) 0.0384(6) Uani 1.0 8 d .
C14 C 0.83102(14) 0.56681(15) 0.49252(15) 0.0424(7) Uani 1.0 8 d .
C15 C 0.77618(15) 0.55425(14) 0.53028(15) 0.0432(7) Uani 1.0 8 d .
C16 C 0.66709(15) 0.43055(16) 0.53913(15) 0.0458(8) Uani 1.0 8 d .
C17 C 0.69570(14) 0.48810(16) 0.55410(15) 0.0439(7) Uani 1.0 8 d .
C18 C 0.79750(15) 0.44985(16) 0.55352(15) 0.0448(7) Uani 1.0 8 d .
C19 C 0.81034(16) 0.46045(17) 0.61789(17) 0.0489(8) Uani 1.0 8 d .
C20 C 0.8537(2) 0.4993(3) 0.6357(2) 0.0670(12) Uani 1.0 8 d .
C21 C 0.8655(3) 0.5095(3) 0.6952(3) 0.0798(16) Uani 1.0 8 d .
C22 C 0.8329(3) 0.4802(3) 0.7372(2) 0.0735(13) Uani 1.0 8 d .
C23 C 0.7901(2) 0.4411(2) 0.72074(19) 0.0623(11) Uani 1.0 8 d .
C24 C 0.77851(17) 0.43100(18) 0.66182(17) 0.0519(8) Uani 1.0 8 d .
C25 C 0.96444(14) 0.55436(14) 0.34611(14) 0.0395(7) Uani 1.0 8 d .
C26 C 0.9967(3) 0.5427(3) 0.4020(3) 0.090(2) Uani 1.0 8 d .
C27 C 0.82800(13) 0.63539(13) 0.28949(13) 0.0348(6) Uani 1.0 8 d .
C28 C 0.77856(14) 0.67299(14) 0.31212(16) 0.0427(7) Uani 1.0 8 d .
C29 C 0.75807(13) 0.52429(13) 0.18681(14) 0.0353(6) Uani 1.0 8 d .
C30 C 0.72772(16) 0.54516(18) 0.13140(16) 0.0510(8) Uani 1.0 8 d .
C31 C 0.94644(16) 0.40651(17) 0.43181(19) 0.0535(9) Uani 1.0 8 d .
C32 C 0.9975(3) 0.3761(3) 0.4618(3) 0.0901(18) Uani 1.0 8 d .
C33 C 0.78588(15) 0.34879(14) 0.43484(15) 0.0440(7) Uani 1.0 8 d .
C34 C 0.8293(2) 0.30330(16) 0.4163(3) 0.0629(11) Uani 1.0 8 d .
C35 C 0.66221(14) 0.43306(14) 0.32869(14) 0.0386(7) Uani 1.0 8 d .
C36 C 0.63919(19) 0.37421(16) 0.34850(18) 0.0553(9) Uani 1.0 8 d .
C37 C 0.67260(12) 0.57722(13) 0.39117(14) 0.0364(6) Uani 1.0 8 d .
C38 C 0.63691(16) 0.63196(15) 0.40149(16) 0.0461(8) Uani 1.0 8 d .
C39 C 1.1361(5) 0.5138(6) 0.0132(5) 0.157(4) Uiso 1.0 8 d .
C40 C 1.0654(5) 0.4976(5) 0.0193(6) 0.163(4) Uiso 1.0 8 d .
C41 C 1.2207(6) 0.5164(6) 0.0654(5) 0.157(4) Uiso 1.0 8 d .
C42 C 1.2473(6) 0.5109(6) 0.1296(6) 0.164(4) Uiso 1.0 8 d .
C43 C 0.2810(12) 0.3023(12) 0.1993(12) 0.173(9) Uiso 0.5000 8 d .
C44 C 0.3186(8) 0.3467(8) 0.1523(8) 0.122(5) Uiso 0.5000 8 d .
C45 C 0.7500 0.2500 0.6329(6) 0.108(3) Uiso 1.0 4 d .
C46 C 0.7500 0.2500 0.5715(5) 0.112(4) Uiso 1.0 4 d .
C47 C 0.6778(3) 0.3917(3) 0.1136(3) 0.0944(17) Uiso 1.0 8 d .
C48 C 0.6671(3) 0.3932(3) 0.1723(2) 0.0693(12) Uiso 1.0 8 d .
H1A H 0.7846 0.4112 0.2409 0.0472 Uiso 1.0 8 calc R
H1B H 0.7901 0.3792 0.3032 0.0472 Uiso 1.0 8 calc R
H2A H 0.8934 0.3633 0.2824 0.0500 Uiso 1.0 8 calc R
H2B H 0.8495 0.3265 0.2417 0.0500 Uiso 1.0 8 calc R
H3A H 0.9198 0.3623 0.1796 0.0471 Uiso 1.0 8 calc R
H3B H 0.8622 0.4004 0.1666 0.0471 Uiso 1.0 8 calc R
H4A H 1.0043 0.5350 0.1736 0.0482 Uiso 1.0 8 calc R
H4B H 0.9621 0.5600 0.1230 0.0482 Uiso 1.0 8 calc R
H5A H 0.9027 0.4785 0.1262 0.0462 Uiso 1.0 8 calc R
H5B H 0.9684 0.4528 0.1273 0.0462 Uiso 1.0 8 calc R
H6A H 0.9712 0.4188 0.2796 0.0471 Uiso 1.0 8 calc R
H6B H 1.0013 0.4743 0.2489 0.0471 Uiso 1.0 8 calc R
H8 H 1.0683 0.4571 0.1633 0.0594 Uiso 1.0 8 calc R
H9 H 1.1392 0.3960 0.1230 0.0695 Uiso 1.0 8 calc R
H10 H 1.1404 0.2963 0.1462 0.0726 Uiso 1.0 8 calc R
H11 H 1.0707 0.2586 0.2116 0.0726 Uiso 1.0 8 calc R
H12 H 1.0000 0.3207 0.2525 0.0600 Uiso 1.0 8 calc R
H13A H 0.7862 0.6003 0.4212 0.0460 Uiso 1.0 8 calc R
H13B H 0.8539 0.5874 0.4072 0.0460 Uiso 1.0 8 calc R
H14A H 0.8492 0.6040 0.5061 0.0509 Uiso 1.0 8 calc R
H14B H 0.8600 0.5349 0.4988 0.0509 Uiso 1.0 8 calc R
H15A H 0.7855 0.5629 0.5718 0.0518 Uiso 1.0 8 calc R
H15B H 0.7441 0.5810 0.5180 0.0518 Uiso 1.0 8 calc R
H16A H 0.6861 0.3985 0.5616 0.0550 Uiso 1.0 8 calc R
H16B H 0.6250 0.4318 0.5502 0.0550 Uiso 1.0 8 calc R
H17A H 0.7000 0.4914 0.5972 0.0526 Uiso 1.0 8 calc R
H17B H 0.6705 0.5209 0.5405 0.0526 Uiso 1.0 8 calc R
H18A H 0.8351 0.4513 0.5316 0.0537 Uiso 1.0 8 calc R
H18B H 0.7813 0.4096 0.5491 0.0537 Uiso 1.0 8 calc R
H20 H 0.8761 0.5196 0.6068 0.0804 Uiso 1.0 8 calc R
H21 H 0.8956 0.5363 0.7065 0.0957 Uiso 1.0 8 calc R
H22 H 0.8402 0.4871 0.7777 0.0882 Uiso 1.0 8 calc R
H23 H 0.7682 0.4209 0.7499 0.0748 Uiso 1.0 8 calc R
H24 H 0.7487 0.4038 0.6511 0.0623 Uiso 1.0 8 calc R
H26A H 1.0239 0.5752 0.4100 0.1074 Uiso 1.0 8 calc R
H26B H 1.0189 0.5059 0.3985 0.1074 Uiso 1.0 8 calc R
H26C H 0.9684 0.5393 0.4344 0.1074 Uiso 1.0 8 calc R
H28A H 0.7821 0.7128 0.2959 0.0512 Uiso 1.0 8 calc R
H28B H 0.7805 0.6749 0.3551 0.0512 Uiso 1.0 8 calc R
H28C H 0.7408 0.6559 0.3002 0.0512 Uiso 1.0 8 calc R
H30A H 0.7521 0.5354 0.0973 0.0612 Uiso 1.0 8 calc R
H30B H 0.7221 0.5879 0.1333 0.0612 Uiso 1.0 8 calc R
H30C H 0.6894 0.5257 0.1278 0.0612 Uiso 1.0 8 calc R
H32A H 1.0169 0.3496 0.4340 0.1081 Uiso 1.0 8 calc R
H32B H 0.9829 0.3535 0.4954 0.1081 Uiso 1.0 8 calc R
H32C H 1.0257 0.4057 0.4755 0.1081 Uiso 1.0 8 calc R
H34A H 0.8101 0.2647 0.4154 0.0755 Uiso 1.0 8 calc R
H34B H 0.8621 0.3024 0.4443 0.0755 Uiso 1.0 8 calc R
H34C H 0.8442 0.3129 0.3771 0.0755 Uiso 1.0 8 calc R
H36A H 0.6282 0.3507 0.3141 0.0663 Uiso 1.0 8 calc R
H36B H 0.6046 0.3800 0.3735 0.0663 Uiso 1.0 8 calc R
H36C H 0.6698 0.3536 0.3708 0.0663 Uiso 1.0 8 calc R
H38A H 0.6627 0.6665 0.3999 0.0553 Uiso 1.0 8 calc R
H38B H 0.6182 0.6298 0.4402 0.0553 Uiso 1.0 8 calc R
H38C H 0.6065 0.6353 0.3711 0.0553 Uiso 1.0 8 calc R

loop_
_atom_site_aniso_label
_atom_site_aniso_U_11
_atom_site_aniso_U_22
_atom_site_aniso_U_33
_atom_site_aniso_U_12
_atom_site_aniso_U_13
_atom_site_aniso_U_23
Ni1 0.0306(2) 0.0280(2) 0.0400(3) 0.00059(13) 0.00310(14) -0.00234(14)
Ni2 0.0320(2) 0.0316(2) 0.0434(3) 0.00332(14) 0.00092(15) 0.00152(15)
Ni3 0.0290(2) 0.0291(2) 0.0393(3) 0.00143(13) 0.00168(14) 0.00048(14)
Ni4 0.0311(2) 0.0326(2) 0.0386(3) 0.00034(13) 0.00172(14) 0.00120(14)
Ni5 0.0300(2) 0.0340(3) 0.0449(3) 0.00157(14) 0.00138(15) 0.00368(16)
Co1 0.0306(2) 0.0280(2) 0.0400(3) 0.00059(13) 0.00310(14) -0.00234(14)
Co2 0.0320(2) 0.0316(2) 0.0434(3) 0.00332(14) 0.00092(15) 0.00152(15)
Co3 0.0290(2) 0.0291(2) 0.0393(3) 0.00143(13) 0.00168(14) 0.00048(14)
Co4 0.0311(2) 0.0326(2) 0.0386(3) 0.00034(13) 0.00172(14) 0.00120(14)
Co5 0.0300(2) 0.0340(3) 0.0449(3) 0.00157(14) 0.00138(15) 0.00368(16)
O1 0.0329(10) 0.0262(9) 0.0423(11) 0.0012(8) 0.0014(8) -0.0030(8)
O2 0.0393(11) 0.0302(10) 0.0440(12) -0.0003(8) 0.0084(9) -0.0025(9)
O3 0.0332(10) 0.0278(10) 0.0424(11) 0.0007(8) 0.0004(8) -0.0013(8)
O4 0.0411(12) 0.0472(13) 0.0430(12) -0.0063(10) 0.0037(10) 0.0021(10)
O5 0.0342(10) 0.0317(10) 0.0418(11) 0.0003(8) 0.0006(9) 0.0003(8)
O6 0.0454(13) 0.0386(12) 0.0503(13) -0.0073(10) -0.0002(10) 0.0000(10)
O7 0.0334(10) 0.0275(10) 0.0449(11) 0.0004(8) 0.0048(9) 0.0006(8)
O8 0.0366(11) 0.0318(11) 0.0576(14) -0.0015(9) 0.0095(10) -0.0027(10)
O9 0.0345(11) 0.0411(12) 0.0437(12) 0.0014(9) 0.0017(9) -0.0020(9)
O10 0.0313(10) 0.0366(11) 0.0413(11) 0.0022(8) 0.0003(9) 0.0026(9)
O11 0.0437(13) 0.0405(13) 0.0651(16) 0.0096(10) -0.0000(11) 0.0025(11)
O12 0.0436(13) 0.0537(14) 0.0544(15) 0.0031(11) -0.0033(11) 0.0060(12)
O13 0.0359(11) 0.0315(10) 0.0505(13) 0.0003(8) 0.0016(9) 0.0037(9)
O14 0.0527(15) 0.0406(13) 0.0684(17) -0.0037(11) 0.0113(13) 0.0067(12)
O15 0.0339(10) 0.0333(10) 0.0410(11) -0.0018(8) 0.0015(9) 0.0001(8)
O16 0.0360(11) 0.0369(11) 0.0504(13) -0.0010(9) -0.0039(9) 0.0022(10)
O17 0.0310(10) 0.0334(10) 0.0432(11) 0.0021(8) 0.0028(8) 0.0011(8)
O18 0.0361(11) 0.0429(12) 0.0426(12) 0.0051(9) 0.0034(9) 0.0008(9)
N1 0.0325(12) 0.0330(12) 0.0446(14) 0.0019(10) 0.0009(10) -0.0068(10)
N2 0.0345(13) 0.0431(14) 0.0417(14) 0.0019(11) 0.0010(10) -0.0002(11)
C1 0.0359(15) 0.0284(14) 0.0537(18) -0.0005(11) 0.0038(13) -0.0027(13)
C2 0.0416(17) 0.0302(15) 0.0532(19) -0.0017(12) 0.0049(13) -0.0071(12)
C3 0.0396(16) 0.0332(15) 0.0450(16) 0.0006(12) 0.0035(13) -0.0097(12)
C4 0.0388(15) 0.0364(15) 0.0454(17) 0.0000(12) 0.0079(13) -0.0040(13)
C5 0.0394(15) 0.0366(15) 0.0396(15) 0.0006(12) 0.0055(12) -0.0047(12)
C6 0.0380(16) 0.0367(16) 0.0431(16) 0.0032(12) 0.0000(12) -0.0058(12)
C7 0.0371(16) 0.0419(16) 0.0465(17) 0.0068(13) -0.0030(13) -0.0060(13)
C8 0.0390(17) 0.0480(19) 0.062(3) 0.0013(14) 0.0053(15) -0.0027(16)
C9 0.0417(19) 0.065(3) 0.067(3) 0.0066(17) 0.0114(17) -0.0050(19)
C10 0.0431(19) 0.064(3) 0.075(3) 0.0154(17) 0.0041(18) -0.015(2)
C11 0.053(3) 0.048(2) 0.080(3) 0.0173(17) -0.0013(19) -0.0042(19)
C12 0.0423(18) 0.0488(19) 0.059(2) 0.0066(15) 0.0011(16) 0.0006(16)
C13 0.0373(15) 0.0314(14) 0.0464(16) -0.0023(11) 0.0021(12) -0.0027(12)
C14 0.0372(15) 0.0418(16) 0.0483(17) -0.0027(13) -0.0029(13) -0.0045(13)
C15 0.0452(17) 0.0412(16) 0.0431(16) 0.0023(13) -0.0019(13) -0.0032(13)
C16 0.0381(16) 0.056(2) 0.0437(17) -0.0021(14) 0.0059(13) 0.0067(15)
C17 0.0377(16) 0.0526(19) 0.0412(16) 0.0040(14) 0.0032(13) 0.0007(14)
C18 0.0391(16) 0.0462(18) 0.0491(18) 0.0028(13) -0.0019(14) 0.0050(14)
C19 0.0430(18) 0.0505(19) 0.0532(19) 0.0035(14) -0.0079(15) 0.0090(15)
C20 0.058(3) 0.077(3) 0.066(3) -0.011(2) -0.019(2) 0.019(3)
C21 0.078(4) 0.079(4) 0.082(4) -0.019(3) -0.041(3) 0.018(3)
C22 0.083(4) 0.080(4) 0.057(3) -0.002(3) -0.027(3) 0.012(3)
C23 0.060(3) 0.074(3) 0.052(3) 0.006(2) -0.0118(19) 0.0158(19)
C24 0.0439(18) 0.057(2) 0.054(2) 0.0047(15) -0.0073(16) 0.0088(16)
C25 0.0348(15) 0.0396(16) 0.0440(16) -0.0020(12) -0.0001(12) 0.0003(13)
C26 0.074(3) 0.127(5) 0.068(3) -0.057(4) -0.028(3) 0.041(3)
C27 0.0355(14) 0.0300(13) 0.0391(15) 0.0007(11) 0.0011(11) -0.0022(11)
C28 0.0369(16) 0.0309(15) 0.060(2) 0.0044(12) 0.0054(14) 0.0021(13)
C29 0.0332(14) 0.0317(14) 0.0411(16) -0.0022(11) 0.0002(11) 0.0004(11)
C30 0.0427(18) 0.067(3) 0.0435(18) 0.0034(16) -0.0011(14) 0.0050(16)
C31 0.0381(17) 0.049(2) 0.074(3) 0.0096(15) -0.0008(16) 0.0129(18)
C32 0.069(3) 0.104(5) 0.098(4) 0.041(3) -0.023(3) 0.001(4)
C33 0.0451(17) 0.0333(15) 0.0537(19) 0.0004(13) 0.0002(14) 0.0021(13)
C34 0.063(3) 0.0348(18) 0.091(3) 0.0061(16) 0.020(3) 0.0083(18)
C35 0.0364(15) 0.0360(15) 0.0434(16) -0.0024(12) 0.0000(12) -0.0027(12)
C36 0.060(3) 0.0465(19) 0.059(3) -0.0157(16) -0.0152(18) 0.0096(16)
C37 0.0290(13) 0.0378(15) 0.0423(15) 0.0004(11) -0.0019(11) -0.0039(12)
C38 0.0451(18) 0.0408(17) 0.0523(19) 0.0116(14) 0.0020(15) -0.0068(14)

loop_
_atom_type_symbol
_atom_type_description
_atom_type_scat_dispersion_real
_atom_type_scat_dispersion_imag
_atom_type_scat_source
C C 0.0033 0.0016
;
International Tables for Crystallography
(1992, Vol. C, Tables 4.2.6.8 and 6.1.1.4)
;
H H 0.0000 0.0000
;
International Tables for Crystallography
(1992, Vol. C, Table 6.1.1.4)
;
Co Co 0.3494 0.9721
;
International Tables for Crystallography
(1992, Vol. C, Tables 4.2.6.8 and 6.1.1.4)
;
N N 0.0061 0.0033
;
International Tables for Crystallography
(1992, Vol. C, Tables 4.2.6.8 and 6.1.1.4)
;
Ni Ni 0.3393 1.1124
;
International Tables for Crystallography
(1992, Vol. C, Tables 4.2.6.8 and 6.1.1.4)
;
O O 0.0106 0.0060
;
International Tables for Crystallography
(1992, Vol. C, Tables 4.2.6.8 and 6.1.1.4)
;

loop_
_geom_angle_atom_site_label_1
_geom_angle_atom_site_label_2
_geom_angle_atom_site_label_3
_geom_angle
_geom_angle_publ_flag
_geom_angle_site_symmetry_1
_geom_angle_site_symmetry_3
O1 Ni1 O2 175.03(9) yes . .
O1 Ni1 O5 78.35(9) yes . .
O1 Ni1 O7 84.29(8) yes . .
O1 Ni1 O9 90.03(10) yes . .
O1 Ni1 N1 94.10(9) yes . .
O2 Ni1 O5 99.39(10) yes . .
O2 Ni1 O7 99.93(9) yes . .
O2 Ni1 O9 92.98(10) yes . .
O2 Ni1 N1 81.89(10) yes . .
O5 Ni1 O7 83.71(9) yes . .
O5 Ni1 O9 164.27(9) yes . .
O5 Ni1 N1 100.07(10) yes . .
O7 Ni1 O9 84.61(9) yes . .
O7 Ni1 N1 175.53(9) yes . .
O9 Ni1 N1 91.23(10) yes . .
O1 Ni2 O3 83.91(9) yes . .
O1 Ni2 O5 77.21(9) yes . .
O1 Ni2 O11 106.88(10) yes . .
O1 Ni2 O12 168.92(10) yes . .
O1 Ni2 O13 96.58(9) yes . .
O3 Ni2 O5 95.07(8) yes . .
O3 Ni2 O11 168.58(10) yes . .
O3 Ni2 O12 106.97(10) yes . .
O3 Ni2 O13 76.80(8) yes . .
O5 Ni2 O11 91.07(9) yes . .
O5 Ni2 O12 99.33(10) yes . .
O5 Ni2 O13 170.37(8) yes . .
O11 Ni2 O12 62.41(11) yes . .
O11 Ni2 O13 97.83(9) yes . .
O12 Ni2 O13 88.10(10) yes . .
O1 Ni3 O3 81.89(9) yes . .
O1 Ni3 O7 85.26(8) yes . .
O1 Ni3 O10 97.46(9) yes . .
O1 Ni3 O15 89.18(8) yes . .
O1 Ni3 O17 174.88(9) yes . .
O3 Ni3 O7 90.28(9) yes . .
O3 Ni3 O10 177.01(8) yes . .
O3 Ni3 O15 85.27(9) yes . .
O3 Ni3 O17 96.29(9) yes . .
O7 Ni3 O10 86.76(9) yes . .
O7 Ni3 O15 173.32(9) yes . .
O7 Ni3 O17 99.57(9) yes . .
O10 Ni3 O15 97.65(9) yes . .
O10 Ni3 O17 84.60(9) yes . .
O15 Ni3 O17 85.90(9) yes . .
O3 Ni4 O4 175.96(9) yes . .
O3 Ni4 O13 80.25(8) yes . .
O3 Ni4 O15 85.66(9) yes . .
O3 Ni4 O18 91.46(9) yes . .
O3 Ni4 N2 96.83(10) yes . .
O4 Ni4 O13 96.10(9) yes . .
O4 Ni4 O15 95.67(9) yes . .
O4 Ni4 O18 92.38(9) yes . .
O4 Ni4 N2 82.00(10) yes . .
O13 Ni4 O15 83.15(9) yes . .
O13 Ni4 O18 168.84(9) yes . .
O13 Ni4 N2 99.40(10) yes . .
O15 Ni4 O18 88.82(9) yes . .
O15 Ni4 N2 176.69(9) yes . .
O18 Ni4 N2 88.93(10) yes . .
O2 Ni5 O6 92.70(10) yes 6_565 6_565
O2 Ni5 O8 95.69(10) yes 6_565 6_565
O2 Ni5 O10 170.02(9) yes 6_565 .
O2 Ni5 O16 93.19(10) yes 6_565 .
O6 Ni5 O8 93.88(10) yes 6_565 6_565
O6 Ni5 O10 96.96(9) yes 6_565 .
O6 Ni5 O16 89.54(10) yes 6_565 .
O8 Ni5 O10 86.21(9) yes 6_565 .
O8 Ni5 O16 170.32(9) yes 6_565 .
O10 Ni5 O16 84.38(9) yes . .
O1 Co1 O2 175.03(9) yes . .
O1 Co1 O5 78.35(9) yes . .
O1 Co1 O7 84.29(8) yes . .
O1 Co1 O9 90.03(10) yes . .
O1 Co1 N1 94.10(9) yes . .
O2 Co1 O5 99.39(10) yes . .
O2 Co1 O7 99.93(9) yes . .
O2 Co1 O9 92.98(10) yes . .
O2 Co1 N1 81.89(10) yes . .
O5 Co1 O7 83.71(9) yes . .
O5 Co1 O9 164.27(9) yes . .
O5 Co1 N1 100.07(10) yes . .
O7 Co1 O9 84.61(9) yes . .
O7 Co1 N1 175.53(9) yes . .
O9 Co1 N1 91.23(10) yes . .
O1 Co2 O3 83.91(9) yes . .
O1 Co2 O5 77.21(9) yes . .
O1 Co2 O11 106.88(10) yes . .
O1 Co2 O12 168.92(10) yes . .
O1 Co2 O13 96.58(9) yes . .
O3 Co2 O5 95.07(8) yes . .
O3 Co2 O11 168.58(10) yes . .
O3 Co2 O12 106.97(10) yes . .
O3 Co2 O13 76.80(8) yes . .
O5 Co2 O11 91.07(9) yes . .
O5 Co2 O12 99.33(10) yes . .
O5 Co2 O13 170.37(8) yes . .
O11 Co2 O12 62.41(11) yes . .
O11 Co2 O13 97.83(9) yes . .
O12 Co2 O13 88.10(10) yes . .
O1 Co3 O3 81.89(9) yes . .
O1 Co3 O7 85.26(8) yes . .
O1 Co3 O10 97.46(9) yes . .
O1 Co3 O15 89.18(8) yes . .
O1 Co3 O17 174.88(9) yes . .
O3 Co3 O7 90.28(9) yes . .
O3 Co3 O10 177.01(8) yes . .
O3 Co3 O15 85.27(9) yes . .
O3 Co3 O17 96.29(9) yes . .
O7 Co3 O10 86.76(9) yes . .
O7 Co3 O15 173.32(9) yes . .
O7 Co3 O17 99.57(9) yes . .
O10 Co3 O15 97.65(9) yes . .
O10 Co3 O17 84.60(9) yes . .
O15 Co3 O17 85.90(9) yes . .
O3 Co4 O4 175.96(9) yes . .
O3 Co4 O13 80.25(8) yes . .
O3 Co4 O15 85.66(9) yes . .
O3 Co4 O18 91.46(9) yes . .
O3 Co4 N2 96.83(10) yes . .
O4 Co4 O13 96.10(9) yes . .
O4 Co4 O15 95.67(9) yes . .
O4 Co4 O18 92.38(9) yes . .
O4 Co4 N2 82.00(10) yes . .
O13 Co4 O15 83.15(9) yes . .
O13 Co4 O18 168.84(9) yes . .
O13 Co4 N2 99.40(10) yes . .
O15 Co4 O18 88.82(9) yes . .
O15 Co4 N2 176.69(9) yes . .
O18 Co4 N2 88.93(10) yes . .
O2 Co5 O6 92.70(10) yes 6_565 6_565
O2 Co5 O8 95.69(10) yes 6_565 6_565
O2 Co5 O10 170.02(9) yes 6_565 .
O2 Co5 O16 93.19(10) yes 6_565 .
O6 Co5 O8 93.88(10) yes 6_565 6_565
O6 Co5 O10 96.96(9) yes 6_565 .
O6 Co5 O16 89.54(10) yes 6_565 .
O8 Co5 O10 86.21(9) yes 6_565 .
O8 Co5 O16 170.32(9) yes 6_565 .
O10 Co5 O16 84.38(9) yes . .
Ni1 O1 Ni2 106.77(10) yes . .
Ni1 O1 Ni3 94.05(8) yes . .
Ni1 O1 Co2 106.77(10) yes . .
Ni1 O1 Co3 94.05(8) yes . .
Ni1 O1 C1 117.81(19) yes . .
Ni2 O1 Ni3 97.64(9) yes . .
Ni2 O1 Co1 106.77(10) yes . .
Ni2 O1 Co3 97.64(9) yes . .
Ni2 O1 C1 119.35(18) yes . .
Ni3 O1 Co1 94.05(8) yes . .
Ni3 O1 Co2 97.64(9) yes . .
Ni3 O1 C1 116.77(17) yes . .
Co1 O1 Co2 106.77(10) yes . .
Co1 O1 Co3 94.05(8) yes . .
Co1 O1 C1 117.81(19) yes . .
Co2 O1 Co3 97.64(9) yes . .
Co2 O1 C1 119.35(18) yes . .
Co3 O1 C1 116.77(17) yes . .
Ni1 O2 Ni5 115.90(12) yes . 8_655
Ni1 O2 Co5 115.90(12) yes . 8_655
Ni1 O2 C4 115.87(18) yes . .
Ni5 O2 Co1 115.90(12) yes 8_655 .
Ni5 O2 C4 122.32(19) yes 8_655 .
Co1 O2 Co5 115.90(12) yes . 8_655
Co1 O2 C4 115.87(18) yes . .
Co5 O2 C4 122.32(19) yes 8_655 .
Ni2 O3 Ni3 96.54(9) yes . .
Ni2 O3 Ni4 105.65(9) yes . .
Ni2 O3 Co3 96.54(9) yes . .
Ni2 O3 Co4 105.65(9) yes . .
Ni2 O3 C13 119.61(18) yes . .
Ni3 O3 Ni4 92.89(9) yes . .
Ni3 O3 Co2 96.54(9) yes . .
Ni3 O3 Co4 92.89(9) yes . .
Ni3 O3 C13 119.31(17) yes . .
Ni4 O3 Co2 105.65(9) yes . .
Ni4 O3 Co3 92.89(9) yes . .
Ni4 O3 C13 117.93(18) yes . .
Co2 O3 Co3 96.54(9) yes . .
Co2 O3 Co4 105.65(9) yes . .
Co2 O3 C13 119.61(18) yes . .
Co3 O3 Co4 92.89(9) yes . .
Co3 O3 C13 119.31(17) yes . .
Co4 O3 C13 117.93(18) yes . .
Ni4 O4 C16 112.43(19) yes . .
Co4 O4 C16 112.43(19) yes . .
Ni1 O5 Ni2 97.66(9) yes . .
Ni1 O5 Co2 97.66(9) yes . .
Ni1 O5 C25 126.7(2) yes . .
Ni2 O5 Co1 97.66(9) yes . .
Ni2 O5 C25 135.1(2) yes . .
Co1 O5 Co2 97.66(9) yes . .
Co1 O5 C25 126.7(2) yes . .
Co2 O5 C25 135.1(2) yes . .
Ni5 O6 C25 137.7(3) yes 8_655 .
Co5 O6 C25 137.7(3) yes 8_655 .
Ni1 O7 Ni3 92.21(9) yes . .
Ni1 O7 Co3 92.21(9) yes . .
Ni1 O7 C27 128.98(19) yes . .
Ni3 O7 Co1 92.21(9) yes . .
Ni3 O7 C27 138.8(2) yes . .
Co1 O7 Co3 92.21(9) yes . .
Co1 O7 C27 128.98(19) yes . .
Co3 O7 C27 138.8(2) yes . .
Ni5 O8 C27 137.9(2) yes 8_655 .
Co5 O8 C27 137.9(2) yes 8_655 .
Ni1 O9 C29 130.0(3) yes . .
Co1 O9 C29 130.0(3) yes . .
Ni3 O10 Ni5 96.86(9) yes . .
Ni3 O10 Co5 96.86(9) yes . .
Ni3 O10 C29 123.68(19) yes . .
Ni5 O10 Co3 96.86(9) yes . .
Ni5 O10 C29 135.27(19) yes . .
Co3 O10 Co5 96.86(9) yes . .
Co3 O10 C29 123.68(19) yes . .
Co5 O10 C29 135.27(19) yes . .
Ni2 O11 C31 89.3(3) yes . .
Co2 O11 C31 89.3(3) yes . .
Ni2 O12 C31 87.4(3) yes . .
Co2 O12 C31 87.4(3) yes . .
Ni2 O13 Ni4 97.19(9) yes . .
Ni2 O13 Co4 97.19(9) yes . .
Ni2 O13 C33 138.9(2) yes . .
Ni4 O13 Co2 97.19(9) yes . .
Ni4 O13 C33 123.0(2) yes . .
Co2 O13 Co4 97.19(9) yes . .
Co2 O13 C33 138.9(2) yes . .
Co4 O13 C33 123.0(2) yes . .
Ni3 O15 Ni4 91.27(9) yes . .
Ni3 O15 Co4 91.27(9) yes . .
Ni3 O15 C35 125.3(2) yes . .
Ni4 O15 Co3 91.27(9) yes . .
Ni4 O15 C35 130.3(2) yes . .
Co3 O15 Co4 91.27(9) yes . .
Co3 O15 C35 125.3(2) yes . .
Co4 O15 C35 130.3(2) yes . .
Ni5 O16 C35 132.9(3) yes . .
Co5 O16 C35 132.9(3) yes . .
Ni3 O17 C37 125.82(19) yes . .
Co3 O17 C37 125.82(19) yes . .
Ni4 O18 C37 128.5(2) yes . .
Co4 O18 C37 128.5(2) yes . .
C39 O19 C41 110.8(9) yes . .
C43 O20 C43 126(2) yes . 3_555
Ni1 N1 C3 113.78(19) yes . .
Ni1 N1 C5 100.14(18) yes . .
Ni1 N1 C6 108.62(19) yes . .
Co1 N1 C3 113.78(19) yes . .
Co1 N1 C5 100.14(18) yes . .
Co1 N1 C6 108.62(19) yes . .
C3 N1 C5 109.6(3) yes . .
C3 N1 C6 112.5(3) yes . .
C5 N1 C6 111.6(3) yes . .
Ni4 N2 C15 110.7(2) yes . .
Ni4 N2 C17 102.18(19) yes . .
Ni4 N2 C18 112.2(2) yes . .
Co4 N2 C15 110.7(2) yes . .
Co4 N2 C17 102.18(19) yes . .
Co4 N2 C18 112.2(2) yes . .
C15 N2 C17 108.9(3) yes . .
C15 N2 C18 112.0(3) yes . .
C17 N2 C18 110.4(3) yes . .
O1 C1 C2 113.5(3) yes . .
C1 C2 C3 114.3(3) yes . .
N1 C3 C2 114.5(3) yes . .
O2 C4 C5 109.7(3) yes . .
N1 C5 C4 110.2(3) yes . .
N1 C6 C7 116.1(3) yes . .
C6 C7 C8 122.0(3) yes . .
C6 C7 C12 120.5(3) yes . .
C8 C7 C12 117.5(4) yes . .
C7 C8 C9 121.9(4) yes . .
C8 C9 C10 120.0(4) yes . .
C9 C10 C11 119.5(4) yes . .
C10 C11 C12 119.8(4) yes . .
C7 C12 C11 121.2(4) yes . .
O3 C13 C14 113.4(3) yes . .
C13 C14 C15 114.1(3) yes . .
N2 C15 C14 113.3(3) yes . .
O4 C16 C17 110.2(3) yes . .
N2 C17 C16 110.6(3) yes . .
N2 C18 C19 115.3(3) yes . .
C18 C19 C20 121.5(4) yes . .
C18 C19 C24 121.0(4) yes . .
C20 C19 C24 117.5(4) yes . .
C19 C20 C21 121.6(5) yes . .
C20 C21 C22 119.2(5) yes . .
C21 C22 C23 120.2(5) yes . .
C22 C23 C24 120.5(5) yes . .
C19 C24 C23 120.8(4) yes . .
O5 C25 O6 125.1(3) yes . .
O5 C25 C26 117.3(4) yes . .
O6 C25 C26 117.6(4) yes . .
O7 C27 O8 124.0(3) yes . .
O7 C27 C28 119.2(3) yes . .
O8 C27 C28 116.8(3) yes . .
O9 C29 O10 123.8(3) yes . .
O9 C29 C30 118.2(3) yes . .
O10 C29 C30 118.0(3) yes . .
O11 C31 O12 120.9(4) yes . .
O11 C31 C32 119.7(4) yes . .
O12 C31 C32 119.3(4) yes . .
O13 C33 O14 122.8(3) yes . .
O13 C33 C34 118.7(3) yes . .
O14 C33 C34 118.5(3) yes . .
O15 C35 O16 124.6(3) yes . .
O15 C35 C36 117.0(3) yes . .
O16 C35 C36 118.4(3) yes . .
O17 C37 O18 124.8(3) yes . .
O17 C37 C38 116.4(3) yes . .
O18 C37 C38 118.7(3) yes . .
O19 C39 C40 109.5(9) yes . .
O19 C41 C42 107.6(10) yes . .
O20 C43 C44 113.4(18) yes . .
N3 C45 C46 180.000 yes . .
N4 C47 C48 178.9(9) yes . .
O1 C1 H1A 108.877 no . .
O1 C1 H1B 108.869 no . .
C2 C1 H1A 108.865 no . .
C2 C1 H1B 108.873 no . .
H1A C1 H1B 107.719 no . .
C1 C2 H2A 108.690 no . .
C1 C2 H2B 108.685 no . .
C3 C2 H2A 108.687 no . .
C3 C2 H2B 108.676 no . .
H2A C2 H2B 107.607 no . .
N1 C3 H3A 108.622 no . .
N1 C3 H3B 108.626 no . .
C2 C3 H3A 108.623 no . .
C2 C3 H3B 108.615 no . .
H3A C3 H3B 107.599 no . .
O2 C4 H4A 109.723 no . .
O2 C4 H4B 109.736 no . .
C5 C4 H4A 109.727 no . .
C5 C4 H4B 109.735 no . .
H4A C4 H4B 108.194 no . .
N1 C5 H5A 109.620 no . .
N1 C5 H5B 109.629 no . .
C4 C5 H5A 109.605 no . .
C4 C5 H5B 109.612 no . .
H5A C5 H5B 108.142 no . .
N1 C6 H6A 108.260 no . .
N1 C6 H6B 108.262 no . .
C7 C6 H6A 108.271 no . .
C7 C6 H6B 108.259 no . .
H6A C6 H6B 107.380 no . .
C7 C8 H8 119.066 no . .
C9 C8 H8 119.060 no . .
C8 C9 H9 119.988 no . .
C10 C9 H9 119.982 no . .
C9 C10 H10 120.247 no . .
C11 C10 H10 120.227 no . .
C10 C11 H11 120.110 no . .
C12 C11 H11 120.099 no . .
C7 C12 H12 119.381 no . .
C11 C12 H12 119.389 no . .
O3 C13 H13A 108.887 no . .
O3 C13 H13B 108.889 no . .
C14 C13 H13A 108.895 no . .
C14 C13 H13B 108.888 no . .
H13A C13 H13B 107.711 no . .
C13 C14 H14A 108.735 no . .
C13 C14 H14B 108.728 no . .
C15 C14 H14A 108.722 no . .
C15 C14 H14B 108.717 no . .
H14A C14 H14B 107.629 no . .
N2 C15 H15A 108.904 no . .
N2 C15 H15B 108.892 no . .
C14 C15 H15A 108.916 no . .
C14 C15 H15B 108.911 no . .
H15A C15 H15B 107.740 no . .
O4 C16 H16A 109.631 no . .
O4 C16 H16B 109.630 no . .
C17 C16 H16A 109.621 no . .
C17 C16 H16B 109.621 no . .
H16A C16 H16B 108.141 no . .
N2 C17 H17A 109.525 no . .
N2 C17 H17B 109.516 no . .
C16 C17 H17A 109.527 no . .
C16 C17 H17B 109.529 no . .
H17A C17 H17B 108.080 no . .
N2 C18 H18A 108.450 no . .
N2 C18 H18B 108.446 no . .
C19 C18 H18A 108.460 no . .
C19 C18 H18B 108.453 no . .
H18A C18 H18B 107.473 no . .
C19 C20 H20 119.177 no . .
C21 C20 H20 119.178 no . .
C20 C21 H21 120.380 no . .
C22 C21 H21 120.387 no . .
C21 C22 H22 119.882 no . .
C23 C22 H22 119.874 no . .
C22 C23 H23 119.728 no . .
C24 C23 H23 119.730 no . .
C19 C24 H24 119.611 no . .
C23 C24 H24 119.585 no . .
C25 C26 H26A 109.470 no . .
C25 C26 H26B 109.476 no . .
C25 C26 H26C 109.476 no . .
H26A C26 H26B 109.467 no . .
H26A C26 H26C 109.465 no . .
H26B C26 H26C 109.473 no . .
C27 C28 H28A 109.472 no . .
C27 C28 H28B 109.461 no . .
C27 C28 H28C 109.487 no . .
H28A C28 H28B 109.466 no . .
H28A C28 H28C 109.469 no . .
H28B C28 H28C 109.472 no . .
C29 C30 H30A 109.459 no . .
C29 C30 H30B 109.463 no . .
C29 C30 H30C 109.469 no . .
H30A C30 H30B 109.465 no . .
H30A C30 H30C 109.481 no . .
H30B C30 H30C 109.491 no . .
C31 C32 H32A 109.478 no . .
C31 C32 H32B 109.478 no . .
C31 C32 H32C 109.463 no . .
H32A C32 H32B 109.477 no . .
H32A C32 H32C 109.458 no . .
H32B C32 H32C 109.473 no . .
C33 C34 H34A 109.472 no . .
C33 C34 H34B 109.472 no . .
C33 C34 H34C 109.473 no . .
H34A C34 H34B 109.470 no . .
H34A C34 H34C 109.464 no . .
H34B C34 H34C 109.476 no . .
C35 C36 H36A 109.466 no . .
C35 C36 H36B 109.477 no . .
C35 C36 H36C 109.474 no . .
H36A C36 H36B 109.466 no . .
H36A C36 H36C 109.471 no . .
H36B C36 H36C 109.473 no . .
C37 C38 H38A 109.465 no . .
C37 C38 H38B 109.471 no . .
C37 C38 H38C 109.479 no . .
H38A C38 H38B 109.459 no . .
H38A C38 H38C 109.477 no . .
H38B C38 H38C 109.476 no . .

loop_
_geom_bond_atom_site_label_1
_geom_bond_atom_site_label_2
_geom_bond_distance
_geom_bond_publ_flag
_geom_bond_site_symmetry_2
Ni1 O1 2.050(3) yes .
Ni1 O2 1.973(3) yes .
Ni1 O5 2.150(3) yes .
Ni1 O7 2.119(3) yes .
Ni1 O9 2.118(3) yes .
Ni1 N1 2.163(3) yes .
Ni2 O1 2.039(3) yes .
Ni2 O3 2.045(3) yes .
Ni2 O5 2.209(3) yes .
Ni2 O11 2.098(3) yes .
Ni2 O12 2.136(3) yes .
Ni2 O13 2.218(3) yes .
Ni3 O1 2.069(3) yes .
Ni3 O3 2.098(3) yes .
Ni3 O7 2.062(3) yes .
Ni3 O10 2.070(3) yes .
Ni3 O15 2.053(3) yes .
Ni3 O17 2.040(3) yes .
Ni4 O3 2.017(3) yes .
Ni4 O4 2.076(3) yes .
Ni4 O13 2.096(3) yes .
Ni4 O15 2.118(3) yes .
Ni4 O18 2.062(3) yes .
Ni4 N2 2.119(3) yes .
Ni5 O2 1.967(3) yes 6_565
Ni5 O6 2.082(3) yes 6_565
Ni5 O8 2.041(3) yes 6_565
Ni5 O10 2.147(3) yes .
Ni5 O16 2.081(3) yes .
Co1 O1 2.050(3) yes .
Co1 O2 1.973(3) yes .
Co1 O5 2.150(3) yes .
Co1 O7 2.119(3) yes .
Co1 O9 2.118(3) yes .
Co1 N1 2.163(3) yes .
Co2 O1 2.039(3) yes .
Co2 O3 2.045(3) yes .
Co2 O5 2.209(3) yes .
Co2 O11 2.098(3) yes .
Co2 O12 2.136(3) yes .
Co2 O13 2.218(3) yes .
Co3 O1 2.069(3) yes .
Co3 O3 2.098(3) yes .
Co3 O7 2.062(3) yes .
Co3 O10 2.070(3) yes .
Co3 O15 2.053(3) yes .
Co3 O17 2.040(3) yes .
Co4 O3 2.017(3) yes .
Co4 O4 2.076(3) yes .
Co4 O13 2.096(3) yes .
Co4 O15 2.118(3) yes .
Co4 O18 2.062(3) yes .
Co4 N2 2.119(3) yes .
Co5 O2 1.967(3) yes 6_565
Co5 O6 2.082(3) yes 6_565
Co5 O8 2.041(3) yes 6_565
Co5 O10 2.147(3) yes .
Co5 O16 2.081(3) yes .
O1 C1 1.429(4) yes .
O2 C4 1.407(4) yes .
O3 C13 1.427(4) yes .
O4 C16 1.446(5) yes .
O5 C25 1.280(4) yes .
O6 C25 1.238(4) yes .
O7 C27 1.273(4) yes .
O8 C27 1.233(4) yes .
O9 C29 1.239(4) yes .
O10 C29 1.292(4) yes .
O11 C31 1.258(5) yes .
O12 C31 1.264(5) yes .
O13 C33 1.282(4) yes .
O14 C33 1.249(5) yes .
O15 C35 1.290(4) yes .
O16 C35 1.233(4) yes .
O17 C37 1.281(4) yes .
O18 C37 1.253(4) yes .
O19 C39 1.443(14) yes .
O19 C41 1.303(15) yes .
O20 C43 1.55(3) yes .
O20 C43 1.55(3) yes 3_555
N1 C3 1.476(4) yes .
N1 C5 1.489(5) yes .
N1 C6 1.506(5) yes .
N2 C15 1.483(5) yes .
N2 C17 1.502(5) yes .
N2 C18 1.508(5) yes .
N3 C45 1.32(3) yes .
N4 C47 1.163(12) yes .
C1 C2 1.528(5) yes .
C2 C3 1.526(5) yes .
C4 C5 1.510(5) yes .
C6 C7 1.514(5) yes .
C7 C8 1.383(5) yes .
C7 C12 1.382(6) yes .
C8 C9 1.379(6) yes .
C9 C10 1.371(7) yes .
C10 C11 1.383(7) yes .
C11 C12 1.391(6) yes .
C13 C14 1.519(5) yes .
C14 C15 1.541(5) yes .
C16 C17 1.500(5) yes .
C18 C19 1.514(6) yes .
C19 C20 1.385(6) yes .
C19 C24 1.404(6) yes .
C20 C21 1.400(8) yes .
C21 C22 1.382(8) yes .
C22 C23 1.368(8) yes .
C23 C24 1.387(6) yes .
C25 C26 1.493(7) yes .
C27 C28 1.503(5) yes .
C29 C30 1.514(5) yes .
C31 C32 1.513(7) yes .
C33 C34 1.490(6) yes .
C35 C36 1.505(5) yes .
C37 C38 1.503(5) yes .
C39 C40 1.652(16) yes .
C41 C42 1.586(17) yes .
C43 C44 1.70(4) yes .
C45 C46 1.399(17) yes .
C47 C48 1.360(9) yes .
C1 H1A 0.990 no .
C1 H1B 0.990 no .
C2 H2A 0.990 no .
C2 H2B 0.990 no .
C3 H3A 0.990 no .
C3 H3B 0.990 no .
C4 H4A 0.990 no .
C4 H4B 0.990 no .
C5 H5A 0.990 no .
C5 H5B 0.990 no .
C6 H6A 0.990 no .
C6 H6B 0.990 no .
C8 H8 0.950 no .
C9 H9 0.950 no .
C10 H10 0.950 no .
C11 H11 0.950 no .
C12 H12 0.950 no .
C13 H13A 0.990 no .
C13 H13B 0.990 no .
C14 H14A 0.990 no .
C14 H14B 0.990 no .
C15 H15A 0.990 no .
C15 H15B 0.990 no .
C16 H16A 0.990 no .
C16 H16B 0.990 no .
C17 H17A 0.990 no .
C17 H17B 0.990 no .
C18 H18A 0.990 no .
C18 H18B 0.990 no .
C20 H20 0.950 no .
C21 H21 0.950 no .
C22 H22 0.950 no .
C23 H23 0.950 no .
C24 H24 0.950 no .
C26 H26A 0.980 no .
C26 H26B 0.980 no .
C26 H26C 0.980 no .
C28 H28A 0.980 no .
C28 H28B 0.980 no .
C28 H28C 0.980 no .
C30 H30A 0.980 no .
C30 H30B 0.980 no .
C30 H30C 0.980 no .
C32 H32A 0.980 no .
C32 H32B 0.980 no .
C32 H32C 0.980 no .
C34 H34A 0.980 no .
C34 H34B 0.980 no .
C34 H34C 0.980 no .
C36 H36A 0.980 no .
C36 H36B 0.980 no .
C36 H36C 0.980 no .
C38 H38A 0.980 no .
C38 H38B 0.980 no .
C38 H38C 0.980 no .

loop_
_geom_contact_atom_site_label_1
_geom_contact_atom_site_label_2
_geom_contact_distance
_geom_contact_publ_flag
_geom_contact_site_symmetry_2
Ni1 O6 3.360(3) no .
Ni1 O8 3.362(3) no .
Ni1 O10 3.425(3) no .
Ni1 C2 3.386(4) no .
Ni2 O15 3.584(3) no .
Ni2 C26 3.575(6) no .
Ni3 O9 3.236(3) no .
Ni3 O16 3.255(3) no .
Ni3 O18 3.275(3) no .
Ni3 C28 3.561(4) no .
Ni4 O14 3.189(3) no .
Ni4 O17 3.319(3) no .
Ni4 C14 3.313(4) no .
Ni5 O5 3.531(3) no 6_565
Ni5 O7 3.473(3) no 6_565
Ni5 O15 3.424(3) no .
Ni5 O17 2.261(3) no .
Ni5 C30 3.540(4) no .
Ni5 C37 3.160(4) no .
Co1 O6 3.360(3) no .
Co1 O8 3.362(3) no .
Co1 O10 3.425(3) no .
Co1 C2 3.386(4) no .
Co2 O15 3.584(3) no .
Co2 C26 3.575(6) no .
Co3 O9 3.236(3) no .
Co3 O16 3.255(3) no .
Co3 O18 3.275(3) no .
Co3 C28 3.561(4) no .
Co4 O14 3.189(3) no .
Co4 O17 3.319(3) no .
Co4 C14 3.313(4) no .
Co5 O5 3.531(3) no 6_565
Co5 O7 3.473(3) no 6_565
Co5 O15 3.424(3) no .
Co5 O17 2.261(3) no .
Co5 C30 3.540(4) no .
Co5 C37 3.160(4) no .
O1 C3 3.145(4) no .
O1 C29 3.404(4) no .
O2 O17 3.064(4) no 8_655
O2 C6 3.318(4) no .
O2 C25 3.377(5) no .
O2 C27 3.407(4) no .
O2 C37 3.232(4) no 8_655
O2 C38 3.181(5) no 8_655
O3 C15 3.127(5) no .
O3 C37 3.262(4) no .
O4 O14 2.524(4) no .
O4 C18 3.409(5) no .
O4 C33 3.181(5) no .
O4 C35 3.399(5) no .
O4 C36 3.187(5) no .
O5 C6 3.121(4) no .
O5 C13 3.418(4) no .
O5 C27 3.546(4) no .
O5 C31 3.457(5) no .
O6 C30 3.245(5) no 8_655
O7 C13 3.154(5) no .
O7 C25 3.536(4) no .
O7 C29 3.019(4) no .
O8 O17 2.960(4) no 8_655
O8 C28 3.452(5) no 8_655
O8 C29 3.343(4) no 8_655
O8 C30 3.246(5) no 8_655
O9 C1 3.213(4) no .
O9 C3 3.307(4) no .
O9 C4 3.541(5) no .
O9 C5 3.123(5) no .
O10 C1 3.410(4) no .
O10 C35 3.274(4) no .
O11 C2 3.392(5) no .
O11 C6 3.492(5) no .
O11 C34 3.224(6) no .
O12 C14 3.470(5) no .
O12 C18 3.505(5) no .
O12 C26 3.090(7) no .
O13 C1 3.457(5) no .
O13 C18 3.114(5) no .
O13 C31 3.386(5) no .
O14 C16 3.315(5) no .
O14 C36 3.536(6) no .
O15 C1 3.044(4) no .
O15 C33 3.436(4) no .
O15 C37 3.175(4) no .
O16 O17 3.046(4) no .
O16 C4 2.990(5) no 6_565
O16 C37 3.585(4) no .
O17 C13 3.460(4) no .
O17 C27 3.567(4) no .
O17 C28 3.079(4) no .
O17 C35 3.220(4) no .
O18 C13 3.199(5) no .
O18 C15 3.106(5) no .
O18 C16 3.522(5) no .
O18 C17 3.038(5) no .
O18 C35 3.471(4) no .
O20 C44 2.720(19) no 3_555
N1 C1 3.186(5) no .
N1 C8 3.384(5) no .
N1 C12 3.437(5) no .
N2 C13 3.214(5) no .
N2 C20 3.364(6) no .
N2 C24 3.443(5) no .
C2 C6 3.130(5) no .
C3 C7 3.073(5) no .
C3 C12 3.397(5) no .
C4 C6 2.987(5) no .
C4 C37 3.412(5) no 8_655
C4 C38 3.426(5) no 8_655
C5 C7 3.065(5) no .
C5 C8 3.285(5) no .
C7 C10 2.795(6) no .
C8 C11 2.743(6) no .
C9 C12 2.750(6) no .
C13 C27 3.461(5) no .
C13 C37 3.417(5) no .
C14 C18 3.094(5) no .
C15 C19 3.021(6) no .
C15 C20 3.229(6) no .
C16 C18 3.014(5) no .
C17 C19 3.048(5) no .
C17 C24 3.353(6) no .
C18 C33 3.557(5) no .
C19 C22 2.802(7) no .
C20 C23 2.755(7) no .
C21 C24 2.769(7) no .
C26 C31 3.367(8) no .
C31 C34 3.566(6) no .
C35 C37 3.579(5) no .
O6 C48 3.297(6) no 8_655
O10 C48 3.486(6) no .
O11 C42 3.550(13) no 8_645
O14 C34 3.594(5) no 3_655
O14 C46 3.174(10) no .
O16 C48 3.226(6) no .
O19 C9 3.552(9) no .
O20 C10 3.541(5) no 1_455
O20 C10 3.541(5) no 3_655
O20 C43 3.32(4) no 6_555
O20 C43 3.32(4) no 8_555
N4 C46 3.522(10) no 2_644
C9 O19 3.552(9) no .
C10 O20 3.541(5) no 1_655
C11 C23 3.596(7) no 4_564
C12 C23 3.494(7) no 4_564
C22 C42 3.545(14) no 5_766
C23 C11 3.596(7) no 2_645
C23 C12 3.494(7) no 2_645
C23 C48 3.571(7) no 4_565
C24 C48 3.438(7) no 4_565
C32 C41 3.599(15) no 8_645
C32 C42 3.598(14) no 8_645
C34 O14 3.594(5) no 3_655
C40 C40 3.103(16) no 5_765
C41 C32 3.599(15) no 6_665
C42 O11 3.550(13) no 6_665
C42 C22 3.545(14) no 5_766
C42 C32 3.598(14) no 6_665
C43 O20 3.32(4) no 6_555
C43 C43 3.02(4) no 6_555
C43 C43 3.02(4) no 8_555
C46 O14 3.174(10) no .
C46 O14 3.174(10) no 3_655
C46 N4 3.522(10) no 2_645
C46 N4 3.522(10) no 4_565
C48 O6 3.297(6) no 6_565
C48 O10 3.486(6) no .
C48 O16 3.226(6) no .
C48 C23 3.571(7) no 2_644
C48 C24 3.438(7) no 2_644
Ni1 H1A 3.1628 no .
Ni1 H2A 3.5473 no .
Ni1 H3B 3.2431 no .
Ni1 H4A 3.4118 no .
Ni1 H5A 3.0012 no .
Ni1 H6A 3.1376 no .
Ni1 H6B 2.9773 no .
Ni1 H38C 3.4667 no 8_655
Ni2 H1B 3.0494 no .
Ni2 H2A 3.1598 no .
Ni2 H6A 3.4335 no .
Ni2 H13B 3.0385 no .
Ni2 H14B 3.2120 no .
Ni2 H18A 3.4947 no .
Ni2 H26C 3.2144 no .
Ni2 H34C 3.3105 no .
Ni3 H1A 3.0166 no .
Ni3 H1B 3.2126 no .
Ni3 H13A 3.0669 no .
Ni3 H13B 3.3156 no .
Ni3 H28C 3.2150 no .
Ni4 H13A 3.1734 no .
Ni4 H14B 3.4628 no .
Ni4 H15B 3.1123 no .
Ni4 H16A 3.4674 no .
Ni4 H17B 3.0094 no .
Ni4 H18A 3.1399 no .
Ni4 H18B 3.0786 no .
Ni4 H36C 3.4170 no .
Ni5 H4A 3.0530 no 6_565
Ni5 H4B 3.2353 no 6_565
Ni5 H28C 3.5042 no .
Ni5 H30B 3.5601 no .
Ni5 H30C 3.2445 no .
Ni5 H38C 3.3291 no .
Co1 H1A 3.1628 no .
Co1 H2A 3.5473 no .
Co1 H3B 3.2431 no .
Co1 H4A 3.4118 no .
Co1 H5A 3.0012 no .
Co1 H6A 3.1376 no .
Co1 H6B 2.9773 no .
Co1 H38C 3.4667 no 8_655
Co2 H1B 3.0494 no .
Co2 H2A 3.1598 no .
Co2 H6A 3.4335 no .
Co2 H13B 3.0385 no .
Co2 H14B 3.2120 no .
Co2 H18A 3.4947 no .
Co2 H26C 3.2144 no .
Co2 H34C 3.3105 no .
Co3 H1A 3.0166 no .
Co3 H1B 3.2126 no .
Co3 H13A 3.0669 no .
Co3 H13B 3.3156 no .
Co3 H28C 3.2150 no .
Co4 H13A 3.1734 no .
Co4 H14B 3.4628 no .
Co4 H15B 3.1123 no .
Co4 H16A 3.4674 no .
Co4 H17B 3.0094 no .
Co4 H18A 3.1399 no .
Co4 H18B 3.0786 no .
Co4 H36C 3.4170 no .
Co5 H4A 3.0530 no 6_565
Co5 H4B 3.2353 no 6_565
Co5 H28C 3.5042 no .
Co5 H30B 3.5601 no .
Co5 H30C 3.2445 no .
Co5 H38C 3.3291 no .
O1 H2A 2.6203 no .
O1 H2B 3.2901 no .
O1 H3B 3.3905 no .
O1 H6A 3.3795 no .
O2 H5A 2.7111 no .
O2 H5B 3.2241 no .
O2 H6B 2.8608 no .
O2 H38C 2.4045 no 8_655
O3 H14A 3.2833 no .
O3 H14B 2.6191 no .
O3 H15B 3.3189 no .
O3 H18A 3.4154 no .
O4 H17A 3.2575 no .
O4 H17B 2.7311 no .
O4 H18B 2.9804 no .
O4 H36B 2.9509 no .
O4 H36C 2.8387 no .
O5 H6A 2.8039 no .
O5 H6B 2.8034 no .
O5 H13B 2.7824 no .
O5 H26A 3.1658 no .
O5 H26B 2.6688 no .
O5 H26C 2.5824 no .
O6 H4A 3.5911 no .
O6 H6B 3.2264 no .
O6 H13B 3.5429 no .
O6 H26A 2.4030 no .
O6 H26B 2.9277 no .
O6 H26C 3.0017 no .
O6 H30B 3.4265 no 8_655
O6 H30C 2.4518 no 8_655
O7 H13A 3.1531 no .
O7 H13B 2.7946 no .
O7 H28A 3.1603 no .
O7 H28B 2.7979 no .
O7 H28C 2.5420 no .
O8 H13B 3.5199 no .
O8 H28A 2.4256 no .
O8 H28B 2.8280 no .
O8 H28C 3.0633 no .
O8 H28C 2.5398 no 8_655
O8 H30B 2.7012 no 8_655
O8 H30C 3.2976 no 8_655
O8 H38C 3.5094 no 8_655
O9 H1A 2.6981 no .
O9 H3B 2.8161 no .
O9 H5A 2.5788 no .
O9 H30A 2.4495 no .
O9 H30B 2.9004 no .
O9 H30C 3.0656 no .
O9 H38C 2.7723 no 8_655
O10 H1A 2.8036 no .
O10 H28C 3.4473 no .
O10 H30A 3.1881 no .
O10 H30B 2.7675 no .
O10 H30C 2.5713 no .
O11 H2A 2.4923 no .
O11 H6A 2.5142 no .
O11 H26B 3.2510 no .
O11 H32A 2.4703 no .
O11 H32B 2.9991 no .
O11 H32C 3.0409 no .
O11 H34B 2.9958 no .
O11 H34C 2.7192 no .
O12 H14B 2.5787 no .
O12 H18A 2.5295 no .
O12 H26B 2.9751 no .
O12 H26C 2.4507 no .
O12 H32A 3.1837 no .
O12 H32B 2.7009 no .
O12 H32C 2.6273 no .
O12 H34B 3.5384 no .
O13 H1B 2.8312 no .
O13 H18A 2.7969 no .
O13 H18B 2.8549 no .
O13 H34A 3.1658 no .
O13 H34B 2.7514 no .
O13 H34C 2.5525 no .
O13 H36C 3.3510 no .
O14 H16A 3.0232 no .
O14 H18B 2.8549 no .
O14 H34A 2.4369 no .
O14 H34B 2.8852 no .
O14 H34C 3.0601 no .
O14 H36C 2.6141 no .
O15 H1A 3.1054 no .
O15 H1B 2.6142 no .
O15 H36A 3.0603 no .
O15 H36B 2.9616 no .
O15 H36C 2.4338 no .
O16 H4A 2.4982 no 6_565
O16 H4B 3.0951 no 6_565
O16 H36A 2.5586 no .
O16 H36B 2.6927 no .
O16 H36C 3.1374 no .
O17 H4B 3.2506 no 6_565
O17 H13A 2.8775 no .
O17 H28B 3.0961 no .
O17 H28C 2.3830 no .
O17 H38A 2.6704 no .
O17 H38B 3.1670 no .
O17 H38C 2.5747 no .
O18 H4B 3.0325 no 6_565
O18 H13A 2.7410 no .
O18 H15B 2.5607 no .
O18 H17B 2.5040 no .
O18 H38A 2.9441 no .
O18 H38B 2.4455 no .
O18 H38C 3.0478 no .
N1 H1A 3.4189 no .
N1 H2A 2.6716 no .
N1 H2B 3.3436 no .
N1 H4A 2.7751 no .
N1 H4B 3.3035 no .
N1 H8 3.3751 no .
N1 H12 3.4717 no .
N2 H13A 3.4857 no .
N2 H14A 3.3415 no .
N2 H14B 2.6399 no .
N2 H16A 2.7769 no .
N2 H16B 3.3131 no .
N2 H20 3.3674 no .
N2 H24 3.5004 no .
C1 H3A 3.3884 no .
C1 H3B 2.6997 no .
C1 H34C 3.2026 no .
C2 H6A 2.7965 no .
C2 H12 3.2713 no .
C2 H34C 3.1557 no .
C3 H1A 2.6987 no .
C3 H1B 3.3898 no .
C3 H5A 2.5377 no .
C3 H5B 2.7017 no .
C3 H6A 2.6711 no .
C3 H6B 3.3120 no .
C3 H12 3.1926 no .
C4 H6B 2.6269 no .
C4 H8 3.0116 no .
C4 H38C 2.8217 no 8_655
C5 H3A 2.7136 no .
C5 H3B 2.4848 no .
C5 H6A 3.3147 no .
C5 H6B 2.6630 no .
C5 H8 2.9818 no .
C5 H38C 3.4451 no 8_655
C6 H2A 2.7708 no .
C6 H3A 2.6037 no .
C6 H3B 3.3129 no .
C6 H4A 2.7739 no .
C6 H5A 3.3271 no .
C6 H5B 2.6408 no .
C6 H8 2.6851 no .
C6 H12 2.6595 no .
C7 H2A 3.5063 no .
C7 H3A 2.6641 no .
C7 H4A 3.3289 no .
C7 H5B 2.6927 no .
C7 H9 3.2654 no .
C7 H11 3.2703 no .
C8 H4A 3.0638 no .
C8 H5B 2.6443 no .
C8 H6A 3.2775 no .
C8 H6B 2.6474 no .
C8 H10 3.2419 no .
C8 H12 3.2257 no .
C9 H11 3.2389 no .
C10 H8 3.2334 no .
C10 H12 3.2542 no .
C11 H9 3.2397 no .
C12 H2A 3.3797 no .
C12 H3A 2.7485 no .
C12 H6A 2.5850 no .
C12 H6B 3.2356 no .
C12 H8 3.2238 no .
C12 H10 3.2606 no .
C13 H15A 3.3850 no .
C13 H15B 2.6798 no .
C13 H26C 3.4895 no .
C13 H28B 2.9895 no .
C14 H18A 2.7724 no .
C14 H20 2.9965 no .
C14 H26C 3.4485 no .
C15 H13A 2.7065 no .
C15 H13B 3.3969 no .
C15 H17A 2.7138 no .
C15 H17B 2.5293 no .
C15 H18A 2.6947 no .
C15 H18B 3.3163 no .
C15 H20 2.9688 no .
C16 H18B 2.6494 no .
C16 H24 3.2101 no .
C17 H15A 2.6865 no .
C17 H15B 2.5192 no .
C17 H18A 3.3156 no .
C17 H18B 2.6421 no .
C17 H24 3.1616 no .
C18 H14B 2.7022 no .
C18 H15A 2.6174 no .
C18 H15B 3.3189 no .
C18 H16A 2.7935 no .
C18 H17A 2.6069 no .
C18 H17B 3.3206 no .
C18 H20 2.6787 no .
C18 H24 2.6952 no .
C19 H14B 3.3894 no .
C19 H15A 2.6155 no .
C19 H16A 3.4058 no .
C19 H17A 2.6472 no .
C19 H21 3.2851 no .
C19 H23 3.2815 no .
C20 H14B 3.2234 no .
C20 H15A 2.5707 no .
C20 H18A 2.6438 no .
C20 H18B 3.2786 no .
C20 H22 3.2604 no .
C20 H24 3.2462 no .
C21 H15A 3.5598 no .
C21 H23 3.2404 no .
C22 H20 3.2532 no .
C22 H24 3.2448 no .
C23 H21 3.2427 no .
C24 H16A 3.1891 no .
C24 H17A 2.6898 no .
C24 H18A 3.2657 no .
C24 H18B 2.6136 no .
C24 H20 3.2463 no .
C24 H22 3.2491 no .
C25 H6A 3.4351 no .
C25 H6B 2.9859 no .
C25 H13B 2.9684 no .
C25 H30C 3.1334 no 8_655
C26 H13B 3.4017 no .
C26 H30C 3.4402 no 8_655
C26 H32C 3.5952 no .
C27 H13A 3.2457 no .
C27 H13B 2.9549 no .
C27 H28C 3.1700 no 8_655
C27 H30B 3.2601 no 8_655
C28 H13A 2.9878 no .
C28 H13B 3.3781 no .
C28 H28A 3.0540 no 6_565
C28 H28A 3.4980 no 8_655
C28 H28C 3.3381 no 8_655
C28 H30B 3.4645 no 8_655
C28 H38A 3.3085 no .
C29 H1A 2.9132 no .
C29 H38C 3.3328 no 8_655
C30 H38C 3.4116 no 8_655
C31 H6A 3.5227 no .
C31 H18A 3.5506 no .
C31 H26B 2.8957 no .
C31 H26C 3.0598 no .
C31 H34B 3.0579 no .
C31 H34C 3.3883 no .
C32 H26B 3.3184 no .
C32 H34B 3.5262 no .
C33 H1B 3.0779 no .
C33 H18A 3.3969 no .
C33 H18B 2.9490 no .
C33 H36C 3.0168 no .
C34 H1B 3.2259 no .
C35 H1A 3.4607 no .
C35 H1B 3.2051 no .
C35 H4A 3.2225 no 6_565
C35 H4B 3.5041 no 6_565
C36 H1B 3.5818 no .
C37 H4B 2.7293 no 6_565
C37 H13A 2.7201 no .
C37 H15B 3.3160 no .
C37 H28B 3.4080 no .
C37 H28C 3.1449 no .
C38 H4B 2.8170 no 6_565
C38 H13A 3.4957 no .
C38 H28B 3.5664 no .
C38 H28C 3.3456 no .
C38 H30A 3.5023 no 6_565
C38 H30B 3.5878 no 6_565
H1A H2A 2.8612 no .
H1A H2B 2.4246 no .
H1A H3A 3.5529 no .
H1A H3B 2.4575 no .
H1B H2A 2.4228 no .
H1B H2B 2.2860 no .
H1B H3B 3.5510 no .
H1B H34C 2.5727 no .
H1B H36C 3.1899 no .
H2A H3A 2.4157 no .
H2A H3B 2.8582 no .
H2A H6A 2.1740 no .
H2A H6B 3.5993 no .
H2A H12 2.6955 no .
H2A H34C 2.6869 no .
H2B H3A 2.2823 no .
H2B H3B 2.4150 no .
H2B H6A 3.5785 no .
H2B H12 3.4313 no .
H2B H34C 3.1027 no .
H3A H5A 2.9346 no .
H3A H5B 2.6222 no .
H3A H6A 2.8653 no .
H3A H6B 3.5213 no .
H3A H12 2.6386 no .
H3B H5A 2.1999 no .
H3B H5B 2.8350 no .
H3B H6A 3.5977 no .
H4A H5A 2.8548 no .
H4A H5B 2.2947 no .
H4A H6B 2.2014 no .
H4A H8 2.3044 no .
H4A H36B 3.2495 no 8_655
H4B H5A 2.2937 no .
H4B H5B 2.4419 no .
H4B H6B 3.5788 no .
H4B H8 3.4844 no .
H4B H38B 2.8608 no 8_655
H4B H38C 2.4570 no 8_655
H5A H6B 3.5831 no .
H5A H38B 3.5930 no 8_655
H5A H38C 3.0354 no 8_655
H5B H6A 3.5550 no .
H5B H6B 2.9090 no .
H5B H8 2.4164 no .
H6A H8 3.5569 no .
H6A H12 2.4041 no .
H6A H26B 3.5227 no .
H6B H8 2.5060 no .
H6B H12 3.4906 no .
H6B H26B 3.5050 no .
H8 H9 2.3153 no .
H9 H10 2.3244 no .
H10 H11 2.3383 no .
H11 H12 2.3339 no .
H13A H14A 2.4087 no .
H13A H14B 2.8558 no .
H13A H15A 3.5362 no .
H13A H15B 2.4439 no .
H13A H28B 2.2704 no .
H13A H28C 3.2008 no .
H13A H38A 3.2190 no .
H13B H14A 2.2857 no .
H13B H14B 2.4070 no .
H13B H15B 3.5514 no .
H13B H26C 2.8887 no .
H13B H28B 2.8544 no .
H13B H30B 3.4606 no 8_655
H14A H15A 2.2825 no .
H14A H15B 2.4592 no .
H14A H18A 3.5319 no .
H14A H20 3.0525 no .
H14A H26C 3.4885 no .
H14B H15A 2.4571 no .
H14B H15B 2.8682 no .
H14B H18A 2.1170 no .
H14B H18B 3.5506 no .
H14B H20 2.5110 no .
H14B H26C 2.8701 no .
H15A H17A 2.5985 no .
H15A H17B 2.8727 no .
H15A H18A 2.9223 no .
H15A H18B 3.5229 no .
H15A H20 2.4169 no .
H15B H17A 2.9001 no .
H15B H17B 2.2201 no .
H15B H38B 3.5431 no .
H16A H17A 2.2850 no .
H16A H17B 2.8460 no .
H16A H18B 2.1972 no .
H16A H24 2.4879 no .
H16B H17A 2.4256 no .
H16B H17B 2.2843 no .
H16B H18B 3.5890 no .
H17A H18A 3.5346 no .
H17A H18B 2.8418 no .
H17A H24 2.5869 no .
H17B H18B 3.5748 no .
H17B H38B 3.5712 no .
H18A H20 2.4920 no .
H18A H24 3.5256 no .
H18B H20 3.5507 no .
H18B H24 2.4418 no .
H20 H21 2.3440 no .
H21 H22 2.3355 no .
H22 H23 2.3124 no .
H23 H24 2.3273 no .
H26A H30C 2.9577 no 8_655
H26B H32C 2.8786 no .
H26C H32C 3.4345 no .
H28A H28A 2.6194 no 6_565
H28A H28A 2.6194 no 8_655
H28A H28C 2.6799 no 8_655
H28A H30B 3.3734 no 8_655
H28B H30B 3.1883 no 8_655
H28B H38A 2.8711 no .
H28C H38A 2.8916 no .
H28C H38C 3.4841 no .
H30A H38A 3.4356 no 8_655
H30A H38B 3.3873 no 8_655
H30A H38C 3.1118 no 8_655
H30B H38A 3.1432 no 8_655
H30B H38C 3.2705 no 8_655
H32B H34B 3.2006 no .
O12 H26A 3.2987 no 5_766
O12 H26C 3.5481 no 5_766
O14 H34A 2.6734 no 3_655
O19 H8 3.2524 no .
O19 H9 2.7819 no .
O19 H22 3.5178 no 5_766
O19 H36B 2.8661 no 8_655
O20 H10 2.7503 no 1_455
O20 H10 2.7503 no 3_655
N3 H2B 3.0756 no 2_645
N3 H2B 3.0756 no 4_565
N4 H18A 3.4445 no 2_644
N4 H18B 3.3197 no 2_644
N4 H26A 3.2350 no 6_565
N4 H30C 3.3999 no .
N4 H32B 2.7491 no 2_644
N4 H34B 2.7995 no 2_644
C2 H23 3.3304 no 4_564
C2 H24 3.5879 no 4_564
C3 H16A 3.5500 no 4_564
C3 H16B 3.4636 no 4_564
C3 H24 3.3724 no 4_564
C5 H16B 3.2318 no 4_564
C6 H21 3.0874 no 5_766
C7 H17A 3.5080 no 4_564
C7 H21 2.9768 no 5_766
C8 H21 3.0432 no 5_766
C8 H22 3.2095 no 5_766
C9 H17A 3.4771 no 4_564
C9 H17B 3.4127 no 4_564
C10 H15A 3.3846 no 4_564
C10 H17A 3.1550 no 4_564
C10 H17B 3.4760 no 4_564
C11 H15A 3.5327 no 4_564
C11 H17A 2.9805 no 4_564
C12 H17A 3.1630 no 4_564
C12 H23 3.4511 no 4_564
C14 H32C 3.3937 no 5_766
C16 H3A 3.2782 no 2_645
C16 H5B 3.4927 no 2_645
C17 H3A 3.5101 no 2_645
C20 H11 3.4829 no 2_645
C20 H26A 3.4176 no 5_766
C20 H26B 2.9998 no 5_766
C21 H6B 3.3054 no 5_766
C21 H11 3.1659 no 2_645
C21 H26B 3.4021 no 5_766
C22 H8 3.4944 no 5_766
C22 H11 2.9825 no 2_645
C22 H12 3.5378 no 2_645
C22 H36A 3.0495 no 4_565
C23 H2B 3.4047 no 2_645
C23 H11 3.1519 no 2_645
C23 H12 2.9421 no 2_645
C23 H36A 2.9840 no 4_565
C24 H2B 3.5263 no 2_645
C24 H3A 3.2343 no 2_645
C24 H11 3.4744 no 2_645
C24 H12 3.4358 no 2_645
C26 H20 3.2257 no 5_766
C26 H32B 3.3523 no 5_766
C26 H32C 3.0687 no 5_766
C28 H28A 2.9627 no 3_665
C32 H14A 3.5890 no 5_766
C32 H26A 3.1600 no 5_766
C32 H26C 3.1436 no 5_766
C33 H34A 3.4062 no 3_655
C34 H34A 3.5240 no 3_655
C36 H22 3.3817 no 2_644
C36 H23 3.5649 no 2_644
C39 H5A 3.3001 no 5_765
C39 H16B 3.2951 no 8_655
C39 H36B 3.3240 no 8_655
C39 H38B 3.4324 no 4_564
C40 H4B 3.5505 no 5_765
C40 H5A 3.4348 no 5_765
C40 H5B 3.4576 no .
C40 H8 3.4069 no .
C40 H16B 3.3003 no 8_655
C40 H38B 3.5085 no 4_564
C41 H9 3.5567 no .
C41 H32A 3.0238 no 6_665
C41 H32B 3.3200 no 6_665
C41 H34B 3.3343 no 6_665
C41 H36B 3.3449 no 8_655
C42 H9 3.5897 no .
C42 H12 3.1723 no 6_665
C42 H22 2.9017 no 5_766
C42 H23 3.1717 no 5_766
C42 H32A 2.8106 no 6_665
C42 H34B 3.5680 no 6_665
C42 H36B 3.5922 no 8_655
C43 H10 3.4189 no 1_455
C43 H10 3.1117 no 3_655
C43 H11 3.5640 no 6_565
C44 H10 3.3847 no 3_655
C44 H15A 3.5415 no 2_644
C45 H24 3.5191 no .
C45 H24 3.5191 no 3_655
C47 H18B 3.5199 no 2_644
C47 H26A 3.0661 no 6_565
C47 H30C 3.0736 no .
C47 H32B 3.4694 no 2_644
C48 H1A 3.1214 no .
C48 H26A 3.3799 no 6_565
C48 H30C 3.2173 no .
C48 H36A 3.4859 no .
H1A C48 3.1214 no .
H2A H23 3.1408 no 4_564
H2B N3 3.0756 no 2_644
H2B C23 3.4047 no 4_564
H2B C24 3.5263 no 4_564
H2B H23 2.7013 no 4_564
H2B H24 2.9495 no 4_564
H3A C16 3.2782 no 4_564
H3A C17 3.5101 no 4_564
H3A C24 3.2343 no 4_564
H3A H16A 2.9455 no 4_564
H3A H16B 2.9741 no 4_564
H3A H17A 2.8586 no 4_564
H3A H23 3.3690 no 4_564
H3A H24 2.6280 no 4_564
H3B H16A 3.2046 no 4_564
H3B H16B 3.1396 no 4_564
H3B H24 3.5349 no 4_564
H4B C40 3.5505 no 5_765
H5A C39 3.3001 no 5_765
H5A C40 3.4348 no 5_765
H5A H16B 2.9931 no 4_564
H5B C16 3.4927 no 4_564
H5B C40 3.4576 no .
H5B H16B 2.6266 no 4_564
H5B H17A 3.5773 no 4_564
H6A H21 3.2102 no 5_766
H6B C21 3.3054 no 5_766
H6B H21 2.5667 no 5_766
H8 O19 3.2524 no .
H8 C22 3.4944 no 5_766
H8 C40 3.4069 no .
H8 H21 3.0815 no 5_766
H8 H22 2.7814 no 5_766
H9 O19 2.7819 no .
H9 C41 3.5567 no .
H9 C42 3.5897 no .
H9 H22 3.5214 no 5_766
H10 O20 2.7503 no 1_655
H10 C43 3.4189 no 1_655
H10 C43 3.1117 no 3_655
H10 C44 3.3847 no 3_655
H10 H15A 3.0700 no 4_564
H10 H15B 3.3443 no 4_564
H10 H17A 3.5660 no 4_564
H11 C20 3.4829 no 4_564
H11 C21 3.1659 no 4_564
H11 C22 2.9825 no 4_564
H11 C23 3.1519 no 4_564
H11 C24 3.4744 no 4_564
H11 C43 3.5640 no 8_655
H11 H15A 3.3409 no 4_564
H11 H17A 3.3042 no 4_564
H11 H21 3.5905 no 4_564
H11 H22 3.3039 no 4_564
H11 H23 3.5675 no 4_564
H12 C22 3.5378 no 4_564
H12 C23 2.9421 no 4_564
H12 C24 3.4358 no 4_564
H12 C42 3.1723 no 8_645
H12 H17A 3.5721 no 4_564
H12 H23 2.7057 no 4_564
H12 H24 3.5492 no 4_564
H14A C32 3.5890 no 5_766
H14A H32A 3.4988 no 5_766
H14A H32C 2.8818 no 5_766
H14B H32C 2.9846 no 5_766
H15A C10 3.3846 no 2_645
H15A C11 3.5327 no 2_645
H15A C44 3.5415 no 4_565
H15A H10 3.0700 no 2_645
H15A H11 3.3409 no 2_645
H15B H10 3.3443 no 2_645
H16A C3 3.5500 no 2_645
H16A H3A 2.9455 no 2_645
H16A H3B 3.2046 no 2_645
H16B C3 3.4636 no 2_645
H16B C5 3.2318 no 2_645
H16B C39 3.2951 no 6_565
H16B C40 3.3003 no 6_565
H16B H3A 2.9741 no 2_645
H16B H3B 3.1396 no 2_645
H16B H5A 2.9931 no 2_645
H16B H5B 2.6266 no 2_645
H17A C7 3.5080 no 2_645
H17A C9 3.4771 no 2_645
H17A C10 3.1550 no 2_645
H17A C11 2.9805 no 2_645
H17A C12 3.1630 no 2_645
H17A H3A 2.8586 no 2_645
H17A H5B 3.5773 no 2_645
H17A H10 3.5660 no 2_645
H17A H11 3.3042 no 2_645
H17A H12 3.5721 no 2_645
H17B C9 3.4127 no 2_645
H17B C10 3.4760 no 2_645
H18A N4 3.4445 no 4_565
H18A H26A 3.5217 no 5_766
H18B N4 3.3197 no 4_565
H18B C47 3.5199 no 4_565
H20 C26 3.2257 no 5_766
H20 H26A 3.1546 no 5_766
H20 H26B 2.4593 no 5_766
H20 H32C 3.3730 no 5_766
H21 C6 3.0874 no 5_766
H21 C7 2.9768 no 5_766
H21 C8 3.0432 no 5_766
H21 H6A 3.2102 no 5_766
H21 H6B 2.5667 no 5_766
H21 H8 3.0815 no 5_766
H21 H11 3.5905 no 2_645
H21 H26B 3.2272 no 5_766
H22 O19 3.5178 no 5_766
H22 C8 3.2095 no 5_766
H22 C36 3.3817 no 4_565
H22 C42 2.9017 no 5_766
H22 H8 2.7814 no 5_766
H22 H9 3.5214 no 5_766
H22 H11 3.3039 no 2_645
H22 H36A 2.7595 no 4_565
H22 H36B 3.1498 no 4_565
H23 C2 3.3304 no 2_645
H23 C12 3.4511 no 2_645
H23 C36 3.5649 no 4_565
H23 C42 3.1717 no 5_766
H23 H2A 3.1408 no 2_645
H23 H2B 2.7013 no 2_645
H23 H3A 3.3690 no 2_645
H23 H11 3.5675 no 2_645
H23 H12 2.7057 no 2_645
H23 H36A 2.6265 no 4_565
H24 C2 3.5879 no 2_645
H24 C3 3.3724 no 2_645
H24 C45 3.5191 no .
H24 H2B 2.9495 no 2_645
H24 H3A 2.6280 no 2_645
H24 H3B 3.5349 no 2_645
H24 H12 3.5492 no 2_645
H26A O12 3.2987 no 5_766
H26A N4 3.2350 no 8_655
H26A C20 3.4176 no 5_766
H26A C32 3.1600 no 5_766
H26A C47 3.0661 no 8_655
H26A C48 3.3799 no 8_655
H26A H18A 3.5217 no 5_766
H26A H20 3.1546 no 5_766
H26A H32B 2.7007 no 5_766
H26A H32C 2.8749 no 5_766
H26B C20 2.9998 no 5_766
H26B C21 3.4021 no 5_766
H26B H20 2.4593 no 5_766
H26B H21 3.2272 no 5_766
H26C O12 3.5481 no 5_766
H26C C32 3.1436 no 5_766
H26C H32B 3.1168 no 5_766
H26C H32C 2.4070 no 5_766
H28A C28 2.9627 no 3_665
H28A H28A 2.2345 no 3_665
H28A H28B 3.2192 no 3_665
H28A H28C 3.0320 no 3_665
H28B H28A 3.2192 no 3_665
H28C H28A 3.0320 no 3_665
H30A H32B 3.5438 no 2_644
H30C N4 3.3999 no .
H30C C47 3.0736 no .
H30C C48 3.2173 no .
H30C H32B 3.3148 no 2_644
H32A C41 3.0238 no 8_645
H32A C42 2.8106 no 8_645
H32A H14A 3.4988 no 5_766
H32B N4 2.7491 no 4_565
H32B C26 3.3523 no 5_766
H32B C41 3.3200 no 8_645
H32B C47 3.4694 no 4_565
H32B H26A 2.7007 no 5_766
H32B H26C 3.1168 no 5_766
H32B H30A 3.5438 no 4_565
H32B H30C 3.3148 no 4_565
H32C C14 3.3937 no 5_766
H32C C26 3.0687 no 5_766
H32C H14A 2.8818 no 5_766
H32C H14B 2.9846 no 5_766
H32C H20 3.3730 no 5_766
H32C H26A 2.8749 no 5_766
H32C H26C 2.4070 no 5_766
H34A O14 2.6734 no 3_655
H34A C33 3.4062 no 3_655
H34A C34 3.5240 no 3_655
H34A H34A 2.8122 no 3_655
H34A H36C 2.9096 no 3_655
H34B N4 2.7995 no 4_565
H34B C41 3.3343 no 8_645
H34B C42 3.5680 no 8_645
H36A C22 3.0495 no 2_644
H36A C23 2.9840 no 2_644
H36A C48 3.4859 no .
H36A H22 2.7595 no 2_644
H36A H23 2.6265 no 2_644
H36B O19 2.8661 no 6_565
H36B C39 3.3240 no 6_565
H36B C41 3.3449 no 6_565
H36B C42 3.5922 no 6_565
H36B H22 3.1498 no 2_644
H36C H34A 2.9096 no 3_655
H38B C39 3.4324 no 2_645
H38B C40 3.5085 no 2_645

loop_
_geom_torsion_atom_site_label_1
_geom_torsion_atom_site_label_2
_geom_torsion_atom_site_label_3
_geom_torsion_atom_site_label_4
_geom_torsion
_geom_torsion_publ_flag
_geom_torsion_site_symmetry_1
_geom_torsion_site_symmetry_3
_geom_torsion_site_symmetry_4
O1 Ni1 O5 Ni2 -0.77(8) no . . .
O1 Ni1 O5 Co2 -0.77(8) no . . .
O1 Ni1 O5 C25 -173.04(18) no . . .
O5 Ni1 O1 Ni2 0.87(9) no . . .
O5 Ni1 O1 Ni3 100.10(9) no . . .
O5 Ni1 O1 Co2 0.87(9) no . . .
O5 Ni1 O1 Co3 100.10(9) no . . .
O5 Ni1 O1 C1 -136.67(15) no . . .
O1 Ni1 O7 Ni3 -15.39(8) no . . .
O1 Ni1 O7 Co3 -15.39(8) no . . .
O1 Ni1 O7 C27 166.40(18) no . . .
O7 Ni1 O1 Ni2 -83.87(10) no . . .
O7 Ni1 O1 Ni3 15.37(8) no . . .
O7 Ni1 O1 Co2 -83.87(10) no . . .
O7 Ni1 O1 Co3 15.37(8) no . . .
O7 Ni1 O1 C1 138.59(14) no . . .
O1 Ni1 O9 C29 58.7(2) no . . .
O9 Ni1 O1 Ni2 -168.45(10) no . . .
O9 Ni1 O1 Ni3 -69.22(9) no . . .
O9 Ni1 O1 Co2 -168.45(10) no . . .
O9 Ni1 O1 Co3 -69.22(9) no . . .
O9 Ni1 O1 C1 54.00(14) no . . .
O1 Ni1 N1 C3 34.55(17) no . . .
O1 Ni1 N1 C5 151.39(13) no . . .
O1 Ni1 N1 C6 -91.54(15) no . . .
N1 Ni1 O1 Ni2 100.31(11) no . . .
N1 Ni1 O1 Ni3 -160.45(9) no . . .
N1 Ni1 O1 Co2 100.31(11) no . . .
N1 Ni1 O1 Co3 -160.45(9) no . . .
N1 Ni1 O1 C1 -37.23(15) no . . .
O2 Ni1 O5 Ni2 -176.27(9) no . . .
O2 Ni1 O5 Co2 -176.27(9) no . . .
O2 Ni1 O5 C25 11.46(18) no . . .
O5 Ni1 O2 Ni5 -45.14(13) no . . 8_655
O5 Ni1 O2 Co5 -45.14(13) no . . 8_655
O5 Ni1 O2 C4 108.51(15) no . . .
O2 Ni1 O7 Ni3 167.28(9) no . . .
O2 Ni1 O7 Co3 167.28(9) no . . .
O2 Ni1 O7 C27 -10.93(19) no . . .
O7 Ni1 O2 Ni5 40.06(13) no . . 8_655
O7 Ni1 O2 Co5 40.06(13) no . . 8_655
O7 Ni1 O2 C4 -166.29(14) no . . .
O2 Ni1 O9 C29 -125.2(2) no . . .
O9 Ni1 O2 Ni5 125.11(13) no . . 8_655
O9 Ni1 O2 Co5 125.11(13) no . . 8_655
O9 Ni1 O2 C4 -81.24(16) no . . .
O2 Ni1 N1 C3 -148.41(17) no . . .
O2 Ni1 N1 C5 -31.57(13) no . . .
O2 Ni1 N1 C6 85.50(15) no . . .
N1 Ni1 O2 Ni5 -144.08(14) no . . 8_655
N1 Ni1 O2 Co5 -144.08(14) no . . 8_655
N1 Ni1 O2 C4 9.57(15) no . . .
O5 Ni1 O7 Ni3 -94.25(9) no . . .
O5 Ni1 O7 Co3 -94.25(9) no . . .
O5 Ni1 O7 C27 87.54(18) no . . .
O7 Ni1 O5 Ni2 84.66(9) no . . .
O7 Ni1 O5 Co2 84.66(9) no . . .
O7 Ni1 O5 C25 -87.61(17) no . . .
O5 Ni1 N1 C3 113.43(16) no . . .
O5 Ni1 N1 C5 -129.73(13) no . . .
O5 Ni1 N1 C6 -12.66(15) no . . .
N1 Ni1 O5 Ni2 -92.93(10) no . . .
N1 Ni1 O5 Co2 -92.93(10) no . . .
N1 Ni1 O5 C25 94.81(18) no . . .
O7 Ni1 O9 C29 -25.5(2) no . . .
O9 Ni1 O7 Ni3 75.18(9) no . . .
O9 Ni1 O7 Co3 75.18(9) no . . .
O9 Ni1 O7 C27 -103.03(18) no . . .
O9 Ni1 N1 C3 -55.57(16) no . . .
O9 Ni1 N1 C5 61.27(13) no . . .
O9 Ni1 N1 C6 178.34(14) no . . .
N1 Ni1 O9 C29 152.8(2) no . . .
O1 Ni2 O3 Ni3 0.80(8) no . . .
O1 Ni2 O3 Ni4 95.67(10) no . . .
O1 Ni2 O3 Co3 0.80(8) no . . .
O1 Ni2 O3 Co4 95.67(10) no . . .
O1 Ni2 O3 C13 -128.39(14) no . . .
O3 Ni2 O1 Ni1 95.78(10) no . . .
O3 Ni2 O1 Ni3 -0.82(8) no . . .
O3 Ni2 O1 Co1 95.78(10) no . . .
O3 Ni2 O1 Co3 -0.82(8) no . . .
O3 Ni2 O1 C1 -127.46(15) no . . .
O1 Ni2 O5 Ni1 0.78(8) no . . .
O1 Ni2 O5 Co1 0.78(8) no . . .
O1 Ni2 O5 C25 172.0(2) no . . .
O5 Ni2 O1 Ni1 -0.85(9) no . . .
O5 Ni2 O1 Ni3 -97.44(9) no . . .
O5 Ni2 O1 Co1 -0.85(9) no . . .
O5 Ni2 O1 Co3 -97.44(9) no . . .
O5 Ni2 O1 C1 135.91(15) no . . .
O1 Ni2 O11 C31 177.15(11) no . . .
O11 Ni2 O1 Ni1 -88.04(11) no . . .
O11 Ni2 O1 Ni3 175.36(9) no . . .
O11 Ni2 O1 Co1 -88.04(11) no . . .
O11 Ni2 O1 Co3 175.36(9) no . . .
O11 Ni2 O1 C1 48.72(16) no . . .
O1 Ni2 O13 Ni4 -79.74(9) no . . .
O1 Ni2 O13 Co4 -79.74(9) no . . .
O1 Ni2 O13 C33 89.2(3) no . . .
O13 Ni2 O1 Ni1 171.69(9) no . . .
O13 Ni2 O1 Ni3 75.09(9) no . . .
O13 Ni2 O1 Co1 171.69(9) no . . .
O13 Ni2 O1 Co3 75.09(9) no . . .
O13 Ni2 O1 C1 -51.55(15) no . . .
O3 Ni2 O5 Ni1 -81.79(9) no . . .
O3 Ni2 O5 Co1 -81.79(9) no . . .
O3 Ni2 O5 C25 89.4(2) no . . .
O5 Ni2 O3 Ni3 77.34(9) no . . .
O5 Ni2 O3 Ni4 172.20(10) no . . .
O5 Ni2 O3 Co3 77.34(9) no . . .
O5 Ni2 O3 Co4 172.20(10) no . . .
O5 Ni2 O3 C13 -51.86(15) no . . .
O3 Ni2 O12 C31 175.22(12) no . . .
O12 Ni2 O3 Ni3 178.71(9) no . . .
O12 Ni2 O3 Ni4 -86.42(12) no . . .
O12 Ni2 O3 Co3 178.71(9) no . . .
O12 Ni2 O3 Co4 -86.42(12) no . . .
O12 Ni2 O3 C13 49.52(16) no . . .
O3 Ni2 O13 Ni4 2.40(9) no . . .
O3 Ni2 O13 Co4 2.40(9) no . . .
O3 Ni2 O13 C33 171.4(3) no . . .
O13 Ni2 O3 Ni3 -97.44(9) no . . .
O13 Ni2 O3 Ni4 -2.57(9) no . . .
O13 Ni2 O3 Co3 -97.44(9) no . . .
O13 Ni2 O3 Co4 -2.57(9) no . . .
O13 Ni2 O3 C13 133.37(15) no . . .
O5 Ni2 O11 C31 100.19(14) no . . .
O11 Ni2 O5 Ni1 107.85(10) no . . .
O11 Ni2 O5 Co1 107.85(10) no . . .
O11 Ni2 O5 C25 -80.9(2) no . . .
O5 Ni2 O12 C31 -86.51(14) no . . .
O12 Ni2 O5 Ni1 170.06(10) no . . .
O12 Ni2 O5 Co1 170.06(10) no . . .
O12 Ni2 O5 C25 -18.7(2) no . . .
O11 Ni2 O12 C31 -0.22(12) no . . .
O12 Ni2 O11 C31 0.22(12) no . . .
O11 Ni2 O13 Ni4 172.15(10) no . . .
O11 Ni2 O13 Co4 172.15(10) no . . .
O11 Ni2 O13 C33 -18.9(3) no . . .
O13 Ni2 O11 C31 -83.49(14) no . . .
O12 Ni2 O13 Ni4 110.33(11) no . . .
O12 Ni2 O13 Co4 110.33(11) no . . .
O12 Ni2 O13 C33 -80.7(3) no . . .
O13 Ni2 O12 C31 99.64(13) no . . .
O1 Ni3 O3 Ni2 -0.80(8) no . . .
O1 Ni3 O3 Ni4 -106.92(8) no . . .
O1 Ni3 O3 Co2 -0.80(8) no . . .
O1 Ni3 O3 Co4 -106.92(8) no . . .
O1 Ni3 O3 C13 128.60(15) no . . .
O3 Ni3 O1 Ni1 -106.73(9) no . . .
O3 Ni3 O1 Ni2 0.80(8) no . . .
O3 Ni3 O1 Co1 -106.73(9) no . . .
O3 Ni3 O1 Co2 0.80(8) no . . .
O3 Ni3 O1 C1 129.24(14) no . . .
O1 Ni3 O7 Ni1 15.22(8) no . . .
O1 Ni3 O7 Co1 15.22(8) no . . .
O1 Ni3 O7 C27 -166.9(3) no . . .
O7 Ni3 O1 Ni1 -15.78(9) no . . .
O7 Ni3 O1 Ni2 91.76(9) no . . .
O7 Ni3 O1 Co1 -15.78(9) no . . .
O7 Ni3 O1 Co2 91.76(9) no . . .
O7 Ni3 O1 C1 -139.81(14) no . . .
O1 Ni3 O10 Ni5 154.79(8) no . . .
O1 Ni3 O10 Co5 154.79(8) no . . .
O1 Ni3 O10 C29 -45.15(17) no . . .
O10 Ni3 O1 Ni1 70.32(9) no . . .
O10 Ni3 O1 Ni2 177.85(8) no . . .
O10 Ni3 O1 Co1 70.32(9) no . . .
O10 Ni3 O1 Co2 177.85(8) no . . .
O10 Ni3 O1 C1 -53.71(14) no . . .
O1 Ni3 O15 Ni4 98.15(9) no . . .
O1 Ni3 O15 Co4 98.15(9) no . . .
O1 Ni3 O15 C35 -117.97(17) no . . .
O15 Ni3 O1 Ni1 167.92(9) no . . .
O15 Ni3 O1 Ni2 -84.54(9) no . . .
O15 Ni3 O1 Co1 167.92(9) no . . .
O15 Ni3 O1 Co2 -84.54(9) no . . .
O15 Ni3 O1 C1 43.89(14) no . . .
O3 Ni3 O7 Ni1 97.06(9) no . . .
O3 Ni3 O7 Co1 97.06(9) no . . .
O3 Ni3 O7 C27 -85.0(3) no . . .
O7 Ni3 O3 Ni2 -85.96(9) no . . .
O7 Ni3 O3 Ni4 167.92(8) no . . .
O7 Ni3 O3 Co2 -85.96(9) no . . .
O7 Ni3 O3 Co4 167.92(8) no . . .
O7 Ni3 O3 C13 43.44(14) no . . .
O3 Ni3 O15 Ni4 16.22(8) no . . .
O3 Ni3 O15 Co4 16.22(8) no . . .
O3 Ni3 O15 C35 160.10(17) no . . .
O15 Ni3 O3 Ni2 89.05(9) no . . .
O15 Ni3 O3 Ni4 -17.07(8) no . . .
O15 Ni3 O3 Co2 89.05(9) no . . .
O15 Ni3 O3 Co4 -17.07(8) no . . .
O15 Ni3 O3 C13 -141.56(15) no . . .
O3 Ni3 O17 C37 -25.56(17) no . . .
O17 Ni3 O3 Ni2 174.38(8) no . . .
O17 Ni3 O3 Ni4 68.26(9) no . . .
O17 Ni3 O3 Co2 174.38(8) no . . .
O17 Ni3 O3 Co4 68.26(9) no . . .
O17 Ni3 O3 C13 -56.22(15) no . . .
O7 Ni3 O10 Ni5 -120.43(9) no . . .
O7 Ni3 O10 Co5 -120.43(9) no . . .
O7 Ni3 O10 C29 39.63(16) no . . .
O10 Ni3 O7 Ni1 -82.55(9) no . . .
O10 Ni3 O7 Co1 -82.55(9) no . . .
O10 Ni3 O7 C27 95.3(3) no . . .
O7 Ni3 O17 C37 -116.91(17) no . . .
O17 Ni3 O7 Ni1 -166.51(9) no . . .
O17 Ni3 O7 Co1 -166.51(9) no . . .
O17 Ni3 O7 C27 11.4(3) no . . .
O10 Ni3 O15 Ni4 -164.43(8) no . . .
O10 Ni3 O15 Co4 -164.43(8) no . . .
O10 Ni3 O15 C35 -20.56(17) no . . .
O15 Ni3 O10 Ni5 64.62(9) no . . .
O15 Ni3 O10 Co5 64.62(9) no . . .
O15 Ni3 O10 C29 -135.32(16) no . . .
O10 Ni3 O17 C37 157.31(17) no . . .
O17 Ni3 O10 Ni5 -20.49(9) no . . .
O17 Ni3 O10 Co5 -20.49(9) no . . .
O17 Ni3 O10 C29 139.57(17) no . . .
O15 Ni3 O17 C37 59.22(17) no . . .
O17 Ni3 O15 Ni4 -80.45(9) no . . .
O17 Ni3 O15 Co4 -80.45(9) no . . .
O17 Ni3 O15 C35 63.43(17) no . . .
O3 Ni4 O13 Ni2 -2.41(9) no . . .
O3 Ni4 O13 Co2 -2.41(9) no . . .
O3 Ni4 O13 C33 -173.80(18) no . . .
O13 Ni4 O3 Ni2 2.69(10) no . . .
O13 Ni4 O3 Ni3 100.31(9) no . . .
O13 Ni4 O3 Co2 2.69(10) no . . .
O13 Ni4 O3 Co3 100.31(9) no . . .
O13 Ni4 O3 C13 -134.13(15) no . . .
O3 Ni4 O15 Ni3 -16.88(8) no . . .
O3 Ni4 O15 Co3 -16.88(8) no . . .
O3 Ni4 O15 C35 -157.76(18) no . . .
O15 Ni4 O3 Ni2 -81.09(10) no . . .
O15 Ni4 O3 Ni3 16.53(8) no . . .
O15 Ni4 O3 Co2 -81.09(10) no . . .
O15 Ni4 O3 Co3 16.53(8) no . . .
O15 Ni4 O3 C13 142.09(14) no . . .
O3 Ni4 O18 C37 45.8(2) no . . .
O18 Ni4 O3 Ni2 -169.80(10) no . . .
O18 Ni4 O3 Ni3 -72.18(9) no . . .
O18 Ni4 O3 Co2 -169.80(10) no . . .
O18 Ni4 O3 Co3 -72.18(9) no . . .
O18 Ni4 O3 C13 53.39(14) no . . .
O3 Ni4 N2 C15 36.64(15) no . . .
O3 Ni4 N2 C17 152.50(13) no . . .
O3 Ni4 N2 C18 -89.24(15) no . . .
N2 Ni4 O3 Ni2 101.11(11) no . . .
N2 Ni4 O3 Ni3 -161.27(9) no . . .
N2 Ni4 O3 Co2 101.11(11) no . . .
N2 Ni4 O3 Co3 -161.27(9) no . . .
N2 Ni4 O3 C13 -35.71(15) no . . .
O4 Ni4 O13 Ni2 179.35(9) no . . .
O4 Ni4 O13 Co2 179.35(9) no . . .
O4 Ni4 O13 C33 7.96(18) no . . .
O13 Ni4 O4 C16 107.62(14) no . . .
O4 Ni4 O15 Ni3 166.95(9) no . . .
O4 Ni4 O15 Co3 166.95(9) no . . .
O4 Ni4 O15 C35 26.07(19) no . . .
O15 Ni4 O4 C16 -168.69(13) no . . .
O4 Ni4 O18 C37 -135.4(2) no . . .
O18 Ni4 O4 C16 -79.64(14) no . . .
O4 Ni4 N2 C15 -147.26(16) no . . .
O4 Ni4 N2 C17 -31.40(13) no . . .
O4 Ni4 N2 C18 86.87(15) no . . .
N2 Ni4 O4 C16 8.95(14) no . . .
O13 Ni4 O15 Ni3 -97.56(9) no . . .
O13 Ni4 O15 Co3 -97.56(9) no . . .
O13 Ni4 O15 C35 121.56(18) no . . .
O15 Ni4 O13 Ni2 84.34(10) no . . .
O15 Ni4 O13 Co2 84.34(10) no . . .
O15 Ni4 O13 C33 -87.05(18) no . . .
O13 Ni4 N2 C15 117.84(14) no . . .
O13 Ni4 N2 C17 -126.30(13) no . . .
O13 Ni4 N2 C18 -8.04(16) no . . .
N2 Ni4 O13 Ni2 -97.79(11) no . . .
N2 Ni4 O13 Co2 -97.79(11) no . . .
N2 Ni4 O13 C33 90.82(18) no . . .
O15 Ni4 O18 C37 -39.8(2) no . . .
O18 Ni4 O15 Ni3 74.67(9) no . . .
O18 Ni4 O15 Co3 74.67(9) no . . .
O18 Ni4 O15 C35 -66.21(18) no . . .
O18 Ni4 N2 C15 -54.70(15) no . . .
O18 Ni4 N2 C17 61.16(14) no . . .
O18 Ni4 N2 C18 179.42(15) no . . .
N2 Ni4 O18 C37 142.6(2) no . . .
O2 Ni5 O6 C25 34.5(3) no 6_565 6_565 6_565
O6 Ni5 O2 Ni1 -49.90(13) no 6_565 6_565 6_565
O6 Ni5 O2 Co1 -49.90(13) no 6_565 6_565 6_565
O6 Ni5 O2 C4 101.89(17) no 6_565 6_565 6_565
O2 Ni5 O8 C27 -29.0(3) no 6_565 6_565 6_565
O8 Ni5 O2 Ni1 44.27(13) no 6_565 6_565 6_565
O8 Ni5 O2 Co1 44.27(13) no 6_565 6_565 6_565
O8 Ni5 O2 C4 -163.93(16) no 6_565 6_565 6_565
O2 Ni5 O16 C35 -111.7(3) no 6_565 . .
O16 Ni5 O2 Ni1 -139.59(12) no . 6_565 6_565
O16 Ni5 O2 Co1 -139.59(12) no . 6_565 6_565
O16 Ni5 O2 C4 12.21(17) no . 6_565 6_565
O6 Ni5 O8 C27 64.1(3) no 6_565 6_565 6_565
O8 Ni5 O6 C25 -61.4(3) no 6_565 6_565 6_565
O6 Ni5 O10 Ni3 -160.25(9) no 6_565 . .
O6 Ni5 O10 Co3 -160.25(9) no 6_565 . .
O6 Ni5 O10 C29 43.5(2) no 6_565 . .
O10 Ni5 O6 C25 -148.0(3) no . 6_565 6_565
O6 Ni5 O16 C35 155.7(3) no 6_565 . .
O16 Ni5 O6 C25 127.7(3) no . 6_565 6_565
O8 Ni5 O10 Ni3 106.30(10) no 6_565 . .
O8 Ni5 O10 Co3 106.30(10) no 6_565 . .
O8 Ni5 O10 C29 -49.9(2) no 6_565 . .
O10 Ni5 O8 C27 160.8(3) no . 6_565 6_565
O10 Ni5 O16 C35 58.6(2) no . . .
O16 Ni5 O10 Ni3 -71.41(9) no . . .
O16 Ni5 O10 Co3 -71.41(9) no . . .
O16 Ni5 O10 C29 132.4(2) no . . .
O1 Co1 O5 Ni2 -0.77(8) no . . .
O1 Co1 O5 Co2 -0.77(8) no . . .
O1 Co1 O5 C25 -173.04(18) no . . .
O5 Co1 O1 Ni2 0.87(9) no . . .
O5 Co1 O1 Ni3 100.10(9) no . . .
O5 Co1 O1 Co2 0.87(9) no . . .
O5 Co1 O1 Co3 100.10(9) no . . .
O5 Co1 O1 C1 -136.67(15) no . . .
O1 Co1 O7 Ni3 -15.39(8) no . . .
O1 Co1 O7 Co3 -15.39(8) no . . .
O1 Co1 O7 C27 166.40(18) no . . .
O7 Co1 O1 Ni2 -83.87(10) no . . .
O7 Co1 O1 Ni3 15.37(8) no . . .
O7 Co1 O1 Co2 -83.87(10) no . . .
O7 Co1 O1 Co3 15.37(8) no . . .
O7 Co1 O1 C1 138.59(14) no . . .
O1 Co1 O9 C29 58.7(2) no . . .
O9 Co1 O1 Ni2 -168.45(10) no . . .
O9 Co1 O1 Ni3 -69.22(9) no . . .
O9 Co1 O1 Co2 -168.45(10) no . . .
O9 Co1 O1 Co3 -69.22(9) no . . .
O9 Co1 O1 C1 54.00(14) no . . .
O1 Co1 N1 C3 34.55(17) no . . .
O1 Co1 N1 C5 151.39(13) no . . .
O1 Co1 N1 C6 -91.54(15) no . . .
N1 Co1 O1 Ni2 100.31(11) no . . .
N1 Co1 O1 Ni3 -160.45(9) no . . .
N1 Co1 O1 Co2 100.31(11) no . . .
N1 Co1 O1 Co3 -160.45(9) no . . .
N1 Co1 O1 C1 -37.23(15) no . . .
O2 Co1 O5 Ni2 -176.27(9) no . . .
O2 Co1 O5 Co2 -176.27(9) no . . .
O2 Co1 O5 C25 11.46(18) no . . .
O5 Co1 O2 Ni5 -45.14(13) no . . 8_655
O5 Co1 O2 Co5 -45.14(13) no . . 8_655
O5 Co1 O2 C4 108.51(15) no . . .
O2 Co1 O7 Ni3 167.28(9) no . . .
O2 Co1 O7 Co3 167.28(9) no . . .
O2 Co1 O7 C27 -10.93(19) no . . .
O7 Co1 O2 Ni5 40.06(13) no . . 8_655
O7 Co1 O2 Co5 40.06(13) no . . 8_655
O7 Co1 O2 C4 -166.29(14) no . . .
O2 Co1 O9 C29 -125.2(2) no . . .
O9 Co1 O2 Ni5 125.11(13) no . . 8_655
O9 Co1 O2 Co5 125.11(13) no . . 8_655
O9 Co1 O2 C4 -81.24(16) no . . .
O2 Co1 N1 C3 -148.41(17) no . . .
O2 Co1 N1 C5 -31.57(13) no . . .
O2 Co1 N1 C6 85.50(15) no . . .
N1 Co1 O2 Ni5 -144.08(14) no . . 8_655
N1 Co1 O2 Co5 -144.08(14) no . . 8_655
N1 Co1 O2 C4 9.57(15) no . . .
O5 Co1 O7 Ni3 -94.25(9) no . . .
O5 Co1 O7 Co3 -94.25(9) no . . .
O5 Co1 O7 C27 87.54(18) no . . .
O7 Co1 O5 Ni2 84.66(9) no . . .
O7 Co1 O5 Co2 84.66(9) no . . .
O7 Co1 O5 C25 -87.61(17) no . . .
O5 Co1 N1 C3 113.43(16) no . . .
O5 Co1 N1 C5 -129.73(13) no . . .
O5 Co1 N1 C6 -12.66(15) no . . .
N1 Co1 O5 Ni2 -92.93(10) no . . .
N1 Co1 O5 Co2 -92.93(10) no . . .
N1 Co1 O5 C25 94.81(18) no . . .
O7 Co1 O9 C29 -25.5(2) no . . .
O9 Co1 O7 Ni3 75.18(9) no . . .
O9 Co1 O7 Co3 75.18(9) no . . .
O9 Co1 O7 C27 -103.03(18) no . . .
O9 Co1 N1 C3 -55.57(16) no . . .
O9 Co1 N1 C5 61.27(13) no . . .
O9 Co1 N1 C6 178.34(14) no . . .
N1 Co1 O9 C29 152.8(2) no . . .
O1 Co2 O3 Ni3 0.80(8) no . . .
O1 Co2 O3 Ni4 95.67(10) no . . .
O1 Co2 O3 Co3 0.80(8) no . . .
O1 Co2 O3 Co4 95.67(10) no . . .
O1 Co2 O3 C13 -128.39(14) no . . .
O3 Co2 O1 Ni1 95.78(10) no . . .
O3 Co2 O1 Ni3 -0.82(8) no . . .
O3 Co2 O1 Co1 95.78(10) no . . .
O3 Co2 O1 Co3 -0.82(8) no . . .
O3 Co2 O1 C1 -127.46(15) no . . .
O1 Co2 O5 Ni1 0.78(8) no . . .
O1 Co2 O5 Co1 0.78(8) no . . .
O1 Co2 O5 C25 172.0(2) no . . .
O5 Co2 O1 Ni1 -0.85(9) no . . .
O5 Co2 O1 Ni3 -97.44(9) no . . .
O5 Co2 O1 Co1 -0.85(9) no . . .
O5 Co2 O1 Co3 -97.44(9) no . . .
O5 Co2 O1 C1 135.91(15) no . . .
O1 Co2 O11 C31 177.15(11) no . . .
O11 Co2 O1 Ni1 -88.04(11) no . . .
O11 Co2 O1 Ni3 175.36(9) no . . .
O11 Co2 O1 Co1 -88.04(11) no . . .
O11 Co2 O1 Co3 175.36(9) no . . .
O11 Co2 O1 C1 48.72(16) no . . .
O1 Co2 O13 Ni4 -79.74(9) no . . .
O1 Co2 O13 Co4 -79.74(9) no . . .
O1 Co2 O13 C33 89.2(3) no . . .
O13 Co2 O1 Ni1 171.69(9) no . . .
O13 Co2 O1 Ni3 75.09(9) no . . .
O13 Co2 O1 Co1 171.69(9) no . . .
O13 Co2 O1 Co3 75.09(9) no . . .
O13 Co2 O1 C1 -51.55(15) no . . .
O3 Co2 O5 Ni1 -81.79(9) no . . .
O3 Co2 O5 Co1 -81.79(9) no . . .
O3 Co2 O5 C25 89.4(2) no . . .
O5 Co2 O3 Ni3 77.34(9) no . . .
O5 Co2 O3 Ni4 172.20(10) no . . .
O5 Co2 O3 Co3 77.34(9) no . . .
O5 Co2 O3 Co4 172.20(10) no . . .
O5 Co2 O3 C13 -51.86(15) no . . .
O3 Co2 O12 C31 175.22(12) no . . .
O12 Co2 O3 Ni3 178.71(9) no . . .
O12 Co2 O3 Ni4 -86.42(12) no . . .
O12 Co2 O3 Co3 178.71(9) no . . .
O12 Co2 O3 Co4 -86.42(12) no . . .
O12 Co2 O3 C13 49.52(16) no . . .
O3 Co2 O13 Ni4 2.40(9) no . . .
O3 Co2 O13 Co4 2.40(9) no . . .
O3 Co2 O13 C33 171.4(3) no . . .
O13 Co2 O3 Ni3 -97.44(9) no . . .
O13 Co2 O3 Ni4 -2.57(9) no . . .
O13 Co2 O3 Co3 -97.44(9) no . . .
O13 Co2 O3 Co4 -2.57(9) no . . .
O13 Co2 O3 C13 133.37(15) no . . .
O5 Co2 O11 C31 100.19(14) no . . .
O11 Co2 O5 Ni1 107.85(10) no . . .
O11 Co2 O5 Co1 107.85(10) no . . .
O11 Co2 O5 C25 -80.9(2) no . . .
O5 Co2 O12 C31 -86.51(14) no . . .
O12 Co2 O5 Ni1 170.06(10) no . . .
O12 Co2 O5 Co1 170.06(10) no . . .
O12 Co2 O5 C25 -18.7(2) no . . .
O11 Co2 O12 C31 -0.22(12) no . . .
O12 Co2 O11 C31 0.22(12) no . . .
O11 Co2 O13 Ni4 172.15(10) no . . .
O11 Co2 O13 Co4 172.15(10) no . . .
O11 Co2 O13 C33 -18.9(3) no . . .
O13 Co2 O11 C31 -83.49(14) no . . .
O12 Co2 O13 Ni4 110.33(11) no . . .
O12 Co2 O13 Co4 110.33(11) no . . .
O12 Co2 O13 C33 -80.7(3) no . . .
O13 Co2 O12 C31 99.64(13) no . . .
O1 Co3 O3 Ni2 -0.80(8) no . . .
O1 Co3 O3 Ni4 -106.92(8) no . . .
O1 Co3 O3 Co2 -0.80(8) no . . .
O1 Co3 O3 Co4 -106.92(8) no . . .
O1 Co3 O3 C13 128.60(15) no . . .
O3 Co3 O1 Ni1 -106.73(9) no . . .
O3 Co3 O1 Ni2 0.80(8) no . . .
O3 Co3 O1 Co1 -106.73(9) no . . .
O3 Co3 O1 Co2 0.80(8) no . . .
O3 Co3 O1 C1 129.24(14) no . . .
O1 Co3 O7 Ni1 15.22(8) no . . .
O1 Co3 O7 Co1 15.22(8) no . . .
O1 Co3 O7 C27 -166.9(3) no . . .
O7 Co3 O1 Ni1 -15.78(9) no . . .
O7 Co3 O1 Ni2 91.76(9) no . . .
O7 Co3 O1 Co1 -15.78(9) no . . .
O7 Co3 O1 Co2 91.76(9) no . . .
O7 Co3 O1 C1 -139.81(14) no . . .
O1 Co3 O10 Ni5 154.79(8) no . . .
O1 Co3 O10 Co5 154.79(8) no . . .
O1 Co3 O10 C29 -45.15(17) no . . .
O10 Co3 O1 Ni1 70.32(9) no . . .
O10 Co3 O1 Ni2 177.85(8) no . . .
O10 Co3 O1 Co1 70.32(9) no . . .
O10 Co3 O1 Co2 177.85(8) no . . .
O10 Co3 O1 C1 -53.71(14) no . . .
O1 Co3 O15 Ni4 98.15(9) no . . .
O1 Co3 O15 Co4 98.15(9) no . . .
O1 Co3 O15 C35 -117.97(17) no . . .
O15 Co3 O1 Ni1 167.92(9) no . . .
O15 Co3 O1 Ni2 -84.54(9) no . . .
O15 Co3 O1 Co1 167.92(9) no . . .
O15 Co3 O1 Co2 -84.54(9) no . . .
O15 Co3 O1 C1 43.89(14) no . . .
O3 Co3 O7 Ni1 97.06(9) no . . .
O3 Co3 O7 Co1 97.06(9) no . . .
O3 Co3 O7 C27 -85.0(3) no . . .
O7 Co3 O3 Ni2 -85.96(9) no . . .
O7 Co3 O3 Ni4 167.92(8) no . . .
O7 Co3 O3 Co2 -85.96(9) no . . .
O7 Co3 O3 Co4 167.92(8) no . . .
O7 Co3 O3 C13 43.44(14) no . . .
O3 Co3 O15 Ni4 16.22(8) no . . .
O3 Co3 O15 Co4 16.22(8) no . . .
O3 Co3 O15 C35 160.10(17) no . . .
O15 Co3 O3 Ni2 89.05(9) no . . .
O15 Co3 O3 Ni4 -17.07(8) no . . .
O15 Co3 O3 Co2 89.05(9) no . . .
O15 Co3 O3 Co4 -17.07(8) no . . .
O15 Co3 O3 C13 -141.56(15) no . . .
O3 Co3 O17 C37 -25.56(17) no . . .
O17 Co3 O3 Ni2 174.38(8) no . . .
O17 Co3 O3 Ni4 68.26(9) no . . .
O17 Co3 O3 Co2 174.38(8) no . . .
O17 Co3 O3 Co4 68.26(9) no . . .
O17 Co3 O3 C13 -56.22(15) no . . .
O7 Co3 O10 Ni5 -120.43(9) no . . .
O7 Co3 O10 Co5 -120.43(9) no . . .
O7 Co3 O10 C29 39.63(16) no . . .
O10 Co3 O7 Ni1 -82.55(9) no . . .
O10 Co3 O7 Co1 -82.55(9) no . . .
O10 Co3 O7 C27 95.3(3) no . . .
O7 Co3 O17 C37 -116.91(17) no . . .
O17 Co3 O7 Ni1 -166.51(9) no . . .
O17 Co3 O7 Co1 -166.51(9) no . . .
O17 Co3 O7 C27 11.4(3) no . . .
O10 Co3 O15 Ni4 -164.43(8) no . . .
O10 Co3 O15 Co4 -164.43(8) no . . .
O10 Co3 O15 C35 -20.56(17) no . . .
O15 Co3 O10 Ni5 64.62(9) no . . .
O15 Co3 O10 Co5 64.62(9) no . . .
O15 Co3 O10 C29 -135.32(16) no . . .
O10 Co3 O17 C37 157.31(17) no . . .
O17 Co3 O10 Ni5 -20.49(9) no . . .
O17 Co3 O10 Co5 -20.49(9) no . . .
O17 Co3 O10 C29 139.57(17) no . . .
O15 Co3 O17 C37 59.22(17) no . . .
O17 Co3 O15 Ni4 -80.45(9) no . . .
O17 Co3 O15 Co4 -80.45(9) no . . .
O17 Co3 O15 C35 63.43(17) no . . .
O3 Co4 O13 Ni2 -2.41(9) no . . .
O3 Co4 O13 Co2 -2.41(9) no . . .
O3 Co4 O13 C33 -173.80(18) no . . .
O13 Co4 O3 Ni2 2.69(10) no . . .
O13 Co4 O3 Ni3 100.31(9) no . . .
O13 Co4 O3 Co2 2.69(10) no . . .
O13 Co4 O3 Co3 100.31(9) no . . .
O13 Co4 O3 C13 -134.13(15) no . . .
O3 Co4 O15 Ni3 -16.88(8) no . . .
O3 Co4 O15 Co3 -16.88(8) no . . .
O3 Co4 O15 C35 -157.76(18) no . . .
O15 Co4 O3 Ni2 -81.09(10) no . . .
O15 Co4 O3 Ni3 16.53(8) no . . .
O15 Co4 O3 Co2 -81.09(10) no . . .
O15 Co4 O3 Co3 16.53(8) no . . .
O15 Co4 O3 C13 142.09(14) no . . .
O3 Co4 O18 C37 45.8(2) no . . .
O18 Co4 O3 Ni2 -169.80(10) no . . .
O18 Co4 O3 Ni3 -72.18(9) no . . .
O18 Co4 O3 Co2 -169.80(10) no . . .
O18 Co4 O3 Co3 -72.18(9) no . . .
O18 Co4 O3 C13 53.39(14) no . . .
O3 Co4 N2 C15 36.64(15) no . . .
O3 Co4 N2 C17 152.50(13) no . . .
O3 Co4 N2 C18 -89.24(15) no . . .
N2 Co4 O3 Ni2 101.11(11) no . . .
N2 Co4 O3 Ni3 -161.27(9) no . . .
N2 Co4 O3 Co2 101.11(11) no . . .
N2 Co4 O3 Co3 -161.27(9) no . . .
N2 Co4 O3 C13 -35.71(15) no . . .
O4 Co4 O13 Ni2 179.35(9) no . . .
O4 Co4 O13 Co2 179.35(9) no . . .
O4 Co4 O13 C33 7.96(18) no . . .
O13 Co4 O4 C16 107.62(14) no . . .
O4 Co4 O15 Ni3 166.95(9) no . . .
O4 Co4 O15 Co3 166.95(9) no . . .
O4 Co4 O15 C35 26.07(19) no . . .
O15 Co4 O4 C16 -168.69(13) no . . .
O4 Co4 O18 C37 -135.4(2) no . . .
O18 Co4 O4 C16 -79.64(14) no . . .
O4 Co4 N2 C15 -147.26(16) no . . .
O4 Co4 N2 C17 -31.40(13) no . . .
O4 Co4 N2 C18 86.87(15) no . . .
N2 Co4 O4 C16 8.95(14) no . . .
O13 Co4 O15 Ni3 -97.56(9) no . . .
O13 Co4 O15 Co3 -97.56(9) no . . .
O13 Co4 O15 C35 121.56(18) no . . .
O15 Co4 O13 Ni2 84.34(10) no . . .
O15 Co4 O13 Co2 84.34(10) no . . .
O15 Co4 O13 C33 -87.05(18) no . . .
O13 Co4 N2 C15 117.84(14) no . . .
O13 Co4 N2 C17 -126.30(13) no . . .
O13 Co4 N2 C18 -8.04(16) no . . .
N2 Co4 O13 Ni2 -97.79(11) no . . .
N2 Co4 O13 Co2 -97.79(11) no . . .
N2 Co4 O13 C33 90.82(18) no . . .
O15 Co4 O18 C37 -39.8(2) no . . .
O18 Co4 O15 Ni3 74.67(9) no . . .
O18 Co4 O15 Co3 74.67(9) no . . .
O18 Co4 O15 C35 -66.21(18) no . . .
O18 Co4 N2 C15 -54.70(15) no . . .
O18 Co4 N2 C17 61.16(14) no . . .
O18 Co4 N2 C18 179.42(15) no . . .
N2 Co4 O18 C37 142.6(2) no . . .
O2 Co5 O6 C25 34.5(3) no 6_565 6_565 6_565
O6 Co5 O2 Ni1 -49.90(13) no 6_565 6_565 6_565
O6 Co5 O2 Co1 -49.90(13) no 6_565 6_565 6_565
O6 Co5 O2 C4 101.89(17) no 6_565 6_565 6_565
O2 Co5 O8 C27 -29.0(3) no 6_565 6_565 6_565
O8 Co5 O2 Ni1 44.27(13) no 6_565 6_565 6_565
O8 Co5 O2 Co1 44.27(13) no 6_565 6_565 6_565
O8 Co5 O2 C4 -163.93(16) no 6_565 6_565 6_565
O2 Co5 O16 C35 -111.7(3) no 6_565 . .
O16 Co5 O2 Ni1 -139.59(12) no . 6_565 6_565
O16 Co5 O2 Co1 -139.59(12) no . 6_565 6_565
O16 Co5 O2 C4 12.21(17) no . 6_565 6_565
O6 Co5 O8 C27 64.1(3) no 6_565 6_565 6_565
O8 Co5 O6 C25 -61.4(3) no 6_565 6_565 6_565
O6 Co5 O10 Ni3 -160.25(9) no 6_565 . .
O6 Co5 O10 Co3 -160.25(9) no 6_565 . .
O6 Co5 O10 C29 43.5(2) no 6_565 . .
O10 Co5 O6 C25 -148.0(3) no . 6_565 6_565
O6 Co5 O16 C35 155.7(3) no 6_565 . .
O16 Co5 O6 C25 127.7(3) no . 6_565 6_565
O8 Co5 O10 Ni3 106.30(10) no 6_565 . .
O8 Co5 O10 Co3 106.30(10) no 6_565 . .
O8 Co5 O10 C29 -49.9(2) no 6_565 . .
O10 Co5 O8 C27 160.8(3) no . 6_565 6_565
O10 Co5 O16 C35 58.6(2) no . . .
O16 Co5 O10 Ni3 -71.41(9) no . . .
O16 Co5 O10 Co3 -71.41(9) no . . .
O16 Co5 O10 C29 132.4(2) no . . .
Ni1 O1 C1 C2 57.2(3) no . . .
Ni2 O1 C1 C2 -74.9(3) no . . .
Ni3 O1 C1 C2 168.06(15) no . . .
Co1 O1 C1 C2 57.2(3) no . . .
Co2 O1 C1 C2 -74.9(3) no . . .
Co3 O1 C1 C2 168.06(15) no . . .
Ni1 O2 C4 C5 15.8(3) no . . .
Ni5 O2 C4 C5 167.58(15) no 8_655 . .
Co1 O2 C4 C5 15.8(3) no . . .
Co5 O2 C4 C5 167.58(15) no 8_655 . .
Ni2 O3 C13 C14 -77.8(3) no . . .
Ni3 O3 C13 C14 164.25(15) no . . .
Ni4 O3 C13 C14 53.0(3) no . . .
Co2 O3 C13 C14 -77.8(3) no . . .
Co3 O3 C13 C14 164.25(15) no . . .
Co4 O3 C13 C14 53.0(3) no . . .
Ni4 O4 C16 C17 16.8(3) no . . .
Co4 O4 C16 C17 16.8(3) no . . .
Ni1 O5 C25 O6 10.1(5) no . . .
Ni1 O5 C25 C26 -169.88(15) no . . .
Ni2 O5 C25 O6 -159.02(19) no . . .
Ni2 O5 C25 C26 21.0(4) no . . .
Co1 O5 C25 O6 10.1(5) no . . .
Co1 O5 C25 C26 -169.88(15) no . . .
Co2 O5 C25 O6 -159.02(19) no . . .
Co2 O5 C25 C26 21.0(4) no . . .
Ni5 O6 C25 O5 3.9(6) no 8_655 . .
Ni5 O6 C25 C26 -176.10(17) no 8_655 . .
Co5 O6 C25 O5 3.9(6) no 8_655 . .
Co5 O6 C25 C26 -176.10(17) no 8_655 . .
Ni1 O7 C27 O8 -9.8(5) no . . .
Ni1 O7 C27 C28 170.77(14) no . . .
Ni3 O7 C27 O8 172.94(17) no . . .
Ni3 O7 C27 C28 -6.5(5) no . . .
Co1 O7 C27 O8 -9.8(5) no . . .
Co1 O7 C27 C28 170.77(14) no . . .
Co3 O7 C27 O8 172.94(17) no . . .
Co3 O7 C27 C28 -6.5(5) no . . .
Ni5 O8 C27 O7 -1.2(5) no 8_655 . .
Ni5 O8 C27 C28 178.26(18) no 8_655 . .
Co5 O8 C27 O7 -1.2(5) no 8_655 . .
Co5 O8 C27 C28 178.26(18) no 8_655 . .
Ni1 O9 C29 O10 -28.1(5) no . . .
Ni1 O9 C29 C30 152.23(17) no . . .
Co1 O9 C29 O10 -28.1(5) no . . .
Co1 O9 C29 C30 152.23(17) no . . .
Ni3 O10 C29 O9 19.4(4) no . . .
Ni3 O10 C29 C30 -160.93(15) no . . .
Ni5 O10 C29 O9 170.65(17) no . . .
Ni5 O10 C29 C30 -9.7(4) no . . .
Co3 O10 C29 O9 19.4(4) no . . .
Co3 O10 C29 C30 -160.93(15) no . . .
Co5 O10 C29 O9 170.65(17) no . . .
Co5 O10 C29 C30 -9.7(4) no . . .
Ni2 O11 C31 O12 -0.4(4) no . . .
Ni2 O11 C31 C32 -178.1(3) no . . .
Co2 O11 C31 O12 -0.4(4) no . . .
Co2 O11 C31 C32 -178.1(3) no . . .
Ni2 O12 C31 O11 0.4(4) no . . .
Ni2 O12 C31 C32 178.1(3) no . . .
Co2 O12 C31 O11 0.4(4) no . . .
Co2 O12 C31 C32 178.1(3) no . . .
Ni2 O13 C33 O14 -176.24(18) no . . .
Ni2 O13 C33 C34 4.0(5) no . . .
Ni4 O13 C33 O14 -9.3(5) no . . .
Ni4 O13 C33 C34 170.90(17) no . . .
Co2 O13 C33 O14 -176.24(18) no . . .
Co2 O13 C33 C34 4.0(5) no . . .
Co4 O13 C33 O14 -9.3(5) no . . .
Co4 O13 C33 C34 170.90(17) no . . .
Ni3 O15 C35 O16 -12.2(5) no . . .
Ni3 O15 C35 C36 165.24(15) no . . .
Ni4 O15 C35 O16 117.2(3) no . . .
Ni4 O15 C35 C36 -65.3(4) no . . .
Co3 O15 C35 O16 -12.2(5) no . . .
Co3 O15 C35 C36 165.24(15) no . . .
Co4 O15 C35 O16 117.2(3) no . . .
Co4 O15 C35 C36 -65.3(4) no . . .
Ni5 O16 C35 O15 -12.0(5) no . . .
Ni5 O16 C35 C36 170.56(16) no . . .
Co5 O16 C35 O15 -12.0(5) no . . .
Co5 O16 C35 C36 170.56(16) no . . .
Ni3 O17 C37 O18 -17.3(4) no . . .
Ni3 O17 C37 C38 160.25(14) no . . .
Co3 O17 C37 O18 -17.3(4) no . . .
Co3 O17 C37 C38 160.25(14) no . . .
Ni4 O18 C37 O17 6.7(5) no . . .
Ni4 O18 C37 C38 -170.74(15) no . . .
Co4 O18 C37 O17 6.7(5) no . . .
Co4 O18 C37 C38 -170.74(15) no . . .
C39 O19 C41 C42 172.3(8) no . . .
C41 O19 C39 C40 -178.0(8) no . . .
C43 O20 C43 C44 171.8(14) no . 3_555 3_555
C43 O20 C43 C44 171.8(14) no 3_555 . .
Ni1 N1 C3 C2 -53.4(3) no . . .
Ni1 N1 C5 C4 49.0(3) no . . .
Ni1 N1 C6 C7 -171.37(17) no . . .
Co1 N1 C3 C2 -53.4(3) no . . .
Co1 N1 C5 C4 49.0(3) no . . .
Co1 N1 C6 C7 -171.37(17) no . . .
C3 N1 C5 C4 168.9(2) no . . .
C5 N1 C3 C2 -164.6(3) no . . .
C3 N1 C6 C7 61.8(4) no . . .
C6 N1 C3 C2 70.6(3) no . . .
C5 N1 C6 C7 -61.9(3) no . . .
C6 N1 C5 C4 -65.8(3) no . . .
Ni4 N2 C15 C14 -57.4(3) no . . .
Ni4 N2 C17 C16 50.5(3) no . . .
Ni4 N2 C18 C19 -176.50(17) no . . .
Co4 N2 C15 C14 -57.4(3) no . . .
Co4 N2 C17 C16 50.5(3) no . . .
Co4 N2 C18 C19 -176.50(17) no . . .
C15 N2 C17 C16 167.6(3) no . . .
C17 N2 C15 C14 -169.0(3) no . . .
C15 N2 C18 C19 58.3(4) no . . .
C18 N2 C15 C14 68.6(4) no . . .
C17 N2 C18 C19 -63.2(4) no . . .
C18 N2 C17 C16 -69.1(3) no . . .
O1 C1 C2 C3 -71.0(4) no . . .
C1 C2 C3 N1 70.4(4) no . . .
O2 C4 C5 N1 -45.8(4) no . . .
N1 C6 C7 C8 86.1(4) no . . .
N1 C6 C7 C12 -95.1(4) no . . .
C6 C7 C8 C9 177.8(3) no . . .
C6 C7 C12 C11 -178.1(3) no . . .
C8 C7 C12 C11 0.8(6) no . . .
C12 C7 C8 C9 -1.1(5) no . . .
C7 C8 C9 C10 0.9(6) no . . .
C8 C9 C10 C11 -0.4(7) no . . .
C9 C10 C11 C12 0.2(7) no . . .
C10 C11 C12 C7 -0.3(7) no . . .
O3 C13 C14 C15 -69.6(4) no . . .
C13 C14 C15 N2 74.7(4) no . . .
O4 C16 C17 N2 -46.4(4) no . . .
N2 C18 C19 C20 -85.7(4) no . . .
N2 C18 C19 C24 94.3(4) no . . .
C18 C19 C20 C21 179.6(4) no . . .
C18 C19 C24 C23 -179.5(3) no . . .
C20 C19 C24 C23 0.5(6) no . . .
C24 C19 C20 C21 -0.4(6) no . . .
C19 C20 C21 C22 -0.2(8) no . . .
C20 C21 C22 C23 0.7(8) no . . .
C21 C22 C23 C24 -0.7(8) no . . .
C22 C23 C24 C19 0.0(7) no . . .

loop_
_platon_squeeze_void_nr
_platon_squeeze_void_average_x
_platon_squeeze_void_average_y
_platon_squeeze_void_average_z
_platon_squeeze_void_volume
_platon_squeeze_void_count_electrons
_platon_squeeze_void_content
1 0.112 0.802 0.454 24 2 ' '
2 0.250 0.250 0.493 168 13 ' '
3 0.250 0.250 0.007 168 13 ' '
4 0.198 0.612 0.954 24 2 ' '
5 0.250 0.750 0.692 30 2 ' '
6 0.250 0.750 0.192 30 2 ' '
7 0.302 0.888 0.954 24 2 ' '
8 0.388 0.698 0.454 24 2 ' '
9 0.611 0.302 0.546 24 2 ' '
10 0.750 0.750 0.507 168 13 ' '
11 0.750 0.750 0.993 168 13 ' '
12 0.698 0.112 0.046 24 2 ' '
13 0.750 0.250 0.308 30 2 ' '
14 0.750 0.250 0.808 30 2 ' '
15 0.802 0.388 0.046 24 2 ' '
16 0.888 0.198 0.546 24 2 ' '
